data_4072925
loop_
_publ_author_name
'Wagner, Harald'
'Baumgartner, Judith'
'Marschner, Christoph'

_publ_section_title
;
 1,1&#x2018;-Oligosilylferrocene Compounds
;
_journal_issue 7
_journal_name_full Organometallics
_journal_page_first 1762
_journal_paper_doi 10.1021/om061138e
_journal_volume 26
_journal_year 2007
_chemical_formula_sum 'C22 H44 Fe Si6'
_chemical_formula_weight 532.96
_chemical_name_systematic
;
 ?
;
_space_group_IT_number 2
_symmetry_cell_setting triclinic
_symmetry_space_group_name_Hall '-P 1'
_symmetry_space_group_name_H-M 'P -1'
_atom_sites_solution_hydrogens geom
_atom_sites_solution_primary direct
_atom_sites_solution_secondary difmap
_audit_creation_method SHELXL-97
_cell_angle_alpha 93.28(3)
_cell_angle_beta 91.27(3)
_cell_angle_gamma 91.24(3)
_cell_formula_units_Z 8
_cell_length_a 10.354(2)
_cell_length_b 12.174(2)
_cell_length_c 46.891(9)
_cell_measurement_temperature 100(2)
_cell_volume 5897.9(19)
_computing_cell_refinement 'Bruker XSCANS'
_computing_data_collection 'Bruker XSCANS'
_computing_data_reduction 'Bruker SHELXTL'
_computing_molecular_graphics 'Bruker SHELXTL'
_computing_publication_material 'Bruker SHELXTL'
_computing_structure_refinement 'SHELXL-97 (Sheldrick, 1997)'
_computing_structure_solution 'SHELXS-97 (Sheldrick, 1990)'
_diffrn_ambient_temperature 100(2)
_diffrn_measured_fraction_theta_full 0.995
_diffrn_measured_fraction_theta_max 0.995
_diffrn_measurement_device_type 'Bruker P4'
_diffrn_measurement_method '\w scans'
_diffrn_radiation_monochromator graphite
_diffrn_radiation_source 'fine-focus sealed tube'
_diffrn_radiation_type MoK\a
_diffrn_radiation_wavelength 0.71073
_diffrn_reflns_av_R_equivalents 0.0735
_diffrn_reflns_av_sigmaI/netI 0.1161
_diffrn_reflns_limit_h_max 11
_diffrn_reflns_limit_h_min -11
_diffrn_reflns_limit_k_max 13
_diffrn_reflns_limit_k_min -13
_diffrn_reflns_limit_l_max 53
_diffrn_reflns_limit_l_min -53
_diffrn_reflns_number 39372
_diffrn_reflns_theta_full 24.00
_diffrn_reflns_theta_max 24.00
_diffrn_reflns_theta_min 1.31
_exptl_absorpt_coefficient_mu 0.764
_exptl_absorpt_correction_T_max 0.8622
_exptl_absorpt_correction_T_min 0.7398
_exptl_absorpt_correction_type SADABS
_exptl_absorpt_process_details XPREP
_exptl_crystal_colour orange
_exptl_crystal_density_diffrn 1.200
_exptl_crystal_density_method 'not measured'
_exptl_crystal_description blocks
_exptl_crystal_F_000 2288
_exptl_crystal_size_max 0.42
_exptl_crystal_size_mid 0.31
_exptl_crystal_size_min 0.20
_refine_diff_density_max 0.784
_refine_diff_density_min -0.514
_refine_diff_density_rms 0.118
_refine_ls_extinction_method none
_refine_ls_goodness_of_fit_ref 1.200
_refine_ls_hydrogen_treatment mixed
_refine_ls_matrix_type full
_refine_ls_number_parameters 1093
_refine_ls_number_reflns 18406
_refine_ls_number_restraints 30
_refine_ls_restrained_S_all 1.199
_refine_ls_R_factor_all 0.1311
_refine_ls_R_factor_gt 0.0969
_refine_ls_shift/su_max 0.043
_refine_ls_shift/su_mean 0.004
_refine_ls_structure_factor_coef Fsqd
_refine_ls_weighting_details 'calc w=1/[\s^2^(Fo^2^)+(0.0608P)^2^+6.7741P] where P=(Fo^2^+2Fc^2^)/3'
_refine_ls_weighting_scheme calc
_refine_ls_wR_factor_gt 0.1765
_refine_ls_wR_factor_ref 0.1899
_reflns_number_gt 13722
_reflns_number_total 18406
_reflns_threshold_expression >2sigma(I)
_cod_data_source_file om061138esi20070130_091118.cif
_cod_data_source_block 345j_4
_cod_depositor_comments
;
The following automatic conversions were performed:

'_symmetry_cell_setting' value 'Triclinic' changed to 'triclinic'
according to /home/saulius/struct/CIF-dictionaries/cif_core.dic
dictionary named 'cif_core.dic' version 2.4.1 from 2010-06-29.

Automatic conversion script
Id: cif_fix_values 1715 2011-07-08 13:25:40Z adriana 
;
_cod_original_sg_symbol_H-M P-1
_cod_database_code 4072925

loop_
_symmetry_equiv_pos_as_xyz
'x, y, z'
'-x, -y, -z'

loop_
_atom_site_label
_atom_site_type_symbol
_atom_site_fract_x
_atom_site_fract_y
_atom_site_fract_z
_atom_site_U_iso_or_equiv
_atom_site_adp_type
_atom_site_occupancy
_atom_site_symmetry_multiplicity
_atom_site_calc_flag
_atom_site_refinement_flags
Fe1 Fe -0.09167(9) 0.22062(8) 0.07033(2) 0.0102(3) Uani 1 1 d .
Fe2 Fe 0.15148(10) 0.51118(9) 0.30590(2) 0.0152(3) Uani 1 1 d .
Fe3 Fe 1.08650(10) 0.76667(9) 0.42697(2) 0.0149(3) Uani 1 1 d .
Fe4 Fe 0.86157(10) 0.98872(9) 0.19152(2) 0.0138(3) Uani 1 1 d .
Si1 Si 0.18539(19) 0.32201(16) 0.04516(4) 0.0099(5) Uani 1 1 d .
Si2 Si 0.24466(19) 0.28817(17) -0.00280(4) 0.0124(5) Uani 1 1 d .
Si3 Si 0.26774(19) 0.50219(17) 0.05746(4) 0.0124(5) Uani 1 1 d .
Si4 Si 0.22661(19) 0.17370(16) 0.07511(4) 0.0111(5) Uani 1 1 d .
Si5 Si 0.3184(2) 0.00919(17) 0.05671(5) 0.0141(5) Uani 1 1 d .
Si6 Si 0.35227(19) 0.22387(17) 0.11677(4) 0.0124(5) Uani 1 1 d .
Si7 Si 0.19805(19) 0.25838(16) 0.32604(4) 0.0117(5) Uani 1 1 d .
Si8 Si 0.1036(2) 0.08223(17) 0.31477(5) 0.0168(5) Uani 1 1 d .
Si9 Si 0.2449(2) 0.27364(17) 0.37569(4) 0.0155(5) Uani 1 1 d .
Si10 Si 0.36116(19) 0.31366(16) 0.29401(4) 0.0120(5) Uani 1 1 d .
Si11 Si 0.5721(2) 0.27110(17) 0.30953(5) 0.0160(5) Uani 1 1 d .
Si12 Si 0.3430(2) 0.24654(17) 0.24578(4) 0.0145(5) Uani 1 1 d .
Si13 Si 0.77455(19) 0.82194(16) 0.41851(4) 0.0109(5) Uani 1 1 d .
Si14 Si 0.7313(2) 1.00454(18) 0.43456(5) 0.0205(5) Uani 1 1 d .
Si15 Si 0.61693(19) 0.76939(17) 0.38285(4) 0.0132(5) Uani 1 1 d .
Si16 Si 0.80663(19) 0.69667(17) 0.45551(4) 0.0122(5) Uani 1 1 d .
Si17 Si 0.7587(2) 0.50736(18) 0.44542(5) 0.0181(5) Uani 1 1 d .
Si18 Si 0.7050(2) 0.7383(2) 0.49918(5) 0.0215(5) Uani 1 1 d .
Si19 Si 0.64557(19) 0.79401(17) 0.20533(4) 0.0128(5) Uani 1 1 d .
Si20 Si 0.4294(2) 0.74310(18) 0.19213(5) 0.0170(5) Uani 1 1 d .
Si21 Si 0.6732(2) 0.75164(17) 0.25391(5) 0.0159(5) Uani 1 1 d .
Si22 Si 0.80213(19) 0.72721(16) 0.17288(4) 0.0110(5) Uani 1 1 d .
Si23 Si 0.8847(2) 0.55318(18) 0.18301(5) 0.0187(5) Uani 1 1 d .
Si24 Si 0.7488(2) 0.71363(17) 0.12371(4) 0.0158(5) Uani 1 1 d .
C1 C 0.0583(7) 0.1330(6) 0.08554(16) 0.0138(17) Uani 1 1 d .
C2 C -0.0291(7) 0.0632(6) 0.06805(18) 0.0213(19) Uani 1 1 d .
H2 H -0.0061 0.0212 0.0513 0.026 Uiso 1 1 calc R
C3 C -0.1540(8) 0.0663(6) 0.0794(2) 0.026(2) Uani 1 1 d .
H3 H -0.2290 0.0285 0.0716 0.032 Uiso 1 1 calc R
C4 C -0.1473(7) 0.1360(7) 0.10460(18) 0.027(2) Uani 1 1 d .
H4 H -0.2169 0.1520 0.1169 0.032 Uiso 1 1 calc R
C5 C -0.0187(7) 0.1780(7) 0.10836(17) 0.0203(19) Uani 1 1 d .
H5 H 0.0116 0.2278 0.1235 0.024 Uiso 1 1 calc R
C6 C 0.0022(7) 0.3316(6) 0.04702(15) 0.0107(16) Uani 1 1 d U
C7 C -0.0926(7) 0.2708(6) 0.03002(16) 0.0162(18) Uani 1 1 d .
H7 H -0.0761 0.2259 0.0133 0.019 Uiso 1 1 calc R
C8 C -0.2158(7) 0.2878(7) 0.04184(17) 0.0204(19) Uani 1 1 d .
H8 H -0.2956 0.2569 0.0345 0.025 Uiso 1 1 calc R
C9 C -0.1985(7) 0.3601(6) 0.06699(18) 0.022(2) Uani 1 1 d .
H9 H -0.2641 0.3855 0.0794 0.027 Uiso 1 1 calc R
C10 C -0.0656(7) 0.3858(6) 0.06961(16) 0.0142(17) Uani 1 1 d U
H10 H -0.0266 0.4328 0.0844 0.017 Uiso 1 1 calc R
C11 C 0.2319(7) 0.4154(6) -0.02354(15) 0.0186(18) Uani 1 1 d .
H11A H 0.2895 0.4734 -0.0148 0.028 Uiso 1 1 calc R
H11B H 0.1426 0.4406 -0.0233 0.028 Uiso 1 1 calc R
H11C H 0.2567 0.3986 -0.0433 0.028 Uiso 1 1 calc R
C12 C 0.1399(8) 0.1799(6) -0.02264(17) 0.024(2) Uani 1 1 d .
H12A H 0.0562 0.2110 -0.0275 0.036 Uiso 1 1 calc R
H12B H 0.1266 0.1176 -0.0106 0.036 Uiso 1 1 calc R
H12C H 0.1823 0.1545 -0.0402 0.036 Uiso 1 1 calc R
C13 C 0.4174(7) 0.2440(6) -0.00326(16) 0.0194(19) Uani 1 1 d .
H13A H 0.4431 0.2287 -0.0231 0.029 Uiso 1 1 calc R
H13B H 0.4262 0.1775 0.0074 0.029 Uiso 1 1 calc R
H13C H 0.4732 0.3030 0.0057 0.029 Uiso 1 1 calc R
C14 C 0.4358(7) 0.5186(6) 0.04440(17) 0.0189(18) Uani 1 1 d .
H14A H 0.4355 0.5052 0.0236 0.028 Uiso 1 1 calc R
H14B H 0.4917 0.4655 0.0533 0.028 Uiso 1 1 calc R
H14C H 0.4683 0.5935 0.0495 0.028 Uiso 1 1 calc R
C15 C 0.1595(7) 0.5982(6) 0.03911(16) 0.0206(19) Uani 1 1 d .
H15A H 0.1990 0.6723 0.0403 0.031 Uiso 1 1 calc R
H15B H 0.0757 0.5999 0.0484 0.031 Uiso 1 1 calc R
H15C H 0.1472 0.5728 0.0190 0.031 Uiso 1 1 calc R
C16 C 0.2684(7) 0.5482(6) 0.09651(15) 0.0181(18) Uani 1 1 d .
H16A H 0.3290 0.5039 0.1071 0.027 Uiso 1 1 calc R
H16B H 0.1814 0.5387 0.1039 0.027 Uiso 1 1 calc R
H16C H 0.2952 0.6259 0.0988 0.027 Uiso 1 1 calc R
C17 C 0.2709(7) -0.1021(6) 0.08083(17) 0.0208(19) Uani 1 1 d .
H17A H 0.3161 -0.1696 0.0753 0.031 Uiso 1 1 calc R
H17B H 0.1774 -0.1159 0.0792 0.031 Uiso 1 1 calc R
H17C H 0.2945 -0.0787 0.1006 0.031 Uiso 1 1 calc R
C18 C 0.4987(7) 0.0232(6) 0.05691(17) 0.0178(18) Uani 1 1 d .
H18A H 0.5312 0.0379 0.0766 0.027 Uiso 1 1 calc R
H18B H 0.5242 0.0843 0.0453 0.027 Uiso 1 1 calc R
H18C H 0.5352 -0.0452 0.0489 0.027 Uiso 1 1 calc R
C19 C 0.2629(8) -0.0421(6) 0.01944(17) 0.024(2) Uani 1 1 d .
H19A H 0.3022 -0.1131 0.0146 0.036 Uiso 1 1 calc R
H19B H 0.2892 0.0113 0.0057 0.036 Uiso 1 1 calc R
H19C H 0.1686 -0.0512 0.0188 0.036 Uiso 1 1 calc R
C20 C 0.5067(7) 0.2931(6) 0.10640(17) 0.0183(18) Uani 1 1 d .
H20A H 0.4867 0.3572 0.0955 0.027 Uiso 1 1 calc R
H20B H 0.5569 0.2412 0.0946 0.027 Uiso 1 1 calc R
H20C H 0.5571 0.3170 0.1237 0.027 Uiso 1 1 calc R
C21 C 0.3960(8) 0.1006(6) 0.13698(17) 0.025(2) Uani 1 1 d .
H21A H 0.4465 0.1246 0.1542 0.038 Uiso 1 1 calc R
H21B H 0.4473 0.0508 0.1249 0.038 Uiso 1 1 calc R
H21C H 0.3169 0.0622 0.1424 0.038 Uiso 1 1 calc R
C22 C 0.2653(8) 0.3158(6) 0.14267(16) 0.0224(19) Uani 1 1 d .
H22A H 0.3277 0.3526 0.1562 0.034 Uiso 1 1 calc R
H22B H 0.2035 0.2719 0.1531 0.034 Uiso 1 1 calc R
H22C H 0.2189 0.3711 0.1323 0.034 Uiso 1 1 calc R
C23 C 0.3331(7) 0.4672(6) 0.29489(15) 0.0127(17) Uani 1 1 d .
C24 C 0.2740(7) 0.5270(6) 0.27277(17) 0.0160(18) Uani 1 1 d .
H24 H 0.2601 0.4997 0.2535 0.019 Uiso 1 1 calc R
C25 C 0.2392(8) 0.6326(6) 0.28387(17) 0.025(2) Uani 1 1 d .
H25 H 0.1969 0.6872 0.2736 0.030 Uiso 1 1 calc R
C26 C 0.2795(8) 0.6422(6) 0.31331(17) 0.024(2) Uani 1 1 d .
H26 H 0.2700 0.7046 0.3262 0.029 Uiso 1 1 calc R
C27 C 0.3364(7) 0.5412(6) 0.31981(16) 0.0137(17) Uani 1 1 d .
H27 H 0.3715 0.5251 0.3380 0.016 Uiso 1 1 calc R
C28 C 0.0759(7) 0.3681(6) 0.32023(16) 0.0174(18) Uani 1 1 d .
C29 C 0.0183(7) 0.3931(6) 0.29278(17) 0.0176(18) Uani 1 1 d .
H29 H 0.0208 0.3476 0.2757 0.021 Uiso 1 1 calc R
C30 C -0.0423(7) 0.4972(7) 0.29583(18) 0.023(2) Uani 1 1 d .
H30 H -0.0871 0.5325 0.2812 0.028 Uiso 1 1 calc R
C31 C -0.0241(7) 0.5385(7) 0.32440(17) 0.022(2) Uani 1 1 d .
H31 H -0.0538 0.6067 0.3323 0.027 Uiso 1 1 calc R
C32 C 0.0466(7) 0.4602(6) 0.33911(16) 0.0182(18) Uani 1 1 d U
H32 H 0.0711 0.4677 0.3588 0.022 Uiso 1 1 calc R
C33 C -0.0320(8) 0.0529(8) 0.33855(19) 0.037(2) Uani 1 1 d .
H33A H -0.0778 -0.0148 0.3314 0.056 Uiso 1 1 calc R
H33B H -0.0917 0.1143 0.3389 0.056 Uiso 1 1 calc R
H33C H 0.0019 0.0436 0.3579 0.056 Uiso 1 1 calc R
C34 C 0.0344(8) 0.0772(7) 0.27775(18) 0.031(2) Uani 1 1 d .
H34A H 0.1043 0.0839 0.2642 0.047 Uiso 1 1 calc R
H34B H -0.0252 0.1379 0.2759 0.047 Uiso 1 1 calc R
H34C H -0.0124 0.0070 0.2737 0.047 Uiso 1 1 calc R
C35 C 0.2209(8) -0.0293(6) 0.31692(19) 0.032(2) Uani 1 1 d .
H35A H 0.1783 -0.0998 0.3110 0.048 Uiso 1 1 calc R
H35B H 0.2537 -0.0317 0.3366 0.048 Uiso 1 1 calc R
H35C H 0.2929 -0.0156 0.3043 0.048 Uiso 1 1 calc R
C36 C 0.3539(8) 0.1638(7) 0.38725(18) 0.031(2) Uani 1 1 d .
H36A H 0.4415 0.1784 0.3807 0.047 Uiso 1 1 calc R
H36B H 0.3223 0.0922 0.3790 0.047 Uiso 1 1 calc R
H36C H 0.3550 0.1630 0.4081 0.047 Uiso 1 1 calc R
C37 C 0.0884(7) 0.2555(7) 0.39480(17) 0.026(2) Uani 1 1 d .
H37A H 0.0614 0.1777 0.3933 0.039 Uiso 1 1 calc R
H37B H 0.0217 0.2995 0.3861 0.039 Uiso 1 1 calc R
H37C H 0.1007 0.2798 0.4150 0.039 Uiso 1 1 calc R
C38 C 0.3184(8) 0.4091(6) 0.38952(16) 0.026(2) Uani 1 1 d .
H38A H 0.3307 0.4090 0.4103 0.039 Uiso 1 1 calc R
H38B H 0.2607 0.4686 0.3848 0.039 Uiso 1 1 calc R
H38C H 0.4021 0.4204 0.3807 0.039 Uiso 1 1 calc R
C39 C 0.5701(8) 0.1243(6) 0.31982(19) 0.033(2) Uani 1 1 d .
H39A H 0.5401 0.0761 0.3035 0.049 Uiso 1 1 calc R
H39B H 0.5118 0.1161 0.3358 0.049 Uiso 1 1 calc R
H39C H 0.6576 0.1040 0.3256 0.049 Uiso 1 1 calc R
C40 C 0.6276(9) 0.3649(8) 0.34087(19) 0.045(3) Uani 1 1 d .
H40A H 0.7203 0.3562 0.3444 0.067 Uiso 1 1 calc R
H40B H 0.5801 0.3461 0.3578 0.067 Uiso 1 1 calc R
H40C H 0.6111 0.4414 0.3367 0.067 Uiso 1 1 calc R
C41 C 0.6947(8) 0.2829(8) 0.2812(2) 0.038(2) Uani 1 1 d .
H41A H 0.7812 0.2736 0.2895 0.056 Uiso 1 1 calc R
H41B H 0.6898 0.3556 0.2733 0.056 Uiso 1 1 calc R
H41C H 0.6773 0.2258 0.2659 0.056 Uiso 1 1 calc R
C42 C 0.4658(8) 0.3204(7) 0.22484(17) 0.029(2) Uani 1 1 d .
H42A H 0.5517 0.2921 0.2289 0.044 Uiso 1 1 calc R
H42B H 0.4648 0.3994 0.2302 0.044 Uiso 1 1 calc R
H42C H 0.4451 0.3085 0.2044 0.044 Uiso 1 1 calc R
C43 C 0.3816(8) 0.0977(6) 0.24227(17) 0.0213(19) Uani 1 1 d .
H43A H 0.3729 0.0713 0.2222 0.032 Uiso 1 1 calc R
H43B H 0.3218 0.0560 0.2537 0.032 Uiso 1 1 calc R
H43C H 0.4704 0.0876 0.2491 0.032 Uiso 1 1 calc R
C44 C 0.1841(7) 0.2682(7) 0.22700(17) 0.024(2) Uani 1 1 d .
H44A H 0.1840 0.2313 0.2079 0.036 Uiso 1 1 calc R
H44B H 0.1715 0.3472 0.2254 0.036 Uiso 1 1 calc R
H44C H 0.1138 0.2375 0.2380 0.036 Uiso 1 1 calc R
C45 C 0.9407(7) 0.8223(6) 0.40219(16) 0.0177(18) Uani 1 1 d .
C46 C 1.0412(7) 0.9019(7) 0.40604(18) 0.028(2) Uani 1 1 d .
H46 H 1.0330 0.9741 0.4145 0.034 Uiso 1 1 calc R
C47 C 1.1566(8) 0.8571(8) 0.39523(18) 0.030(2) Uani 1 1 d .
H47 H 1.2382 0.8943 0.3952 0.036 Uiso 1 1 calc R
C48 C 1.1302(8) 0.7492(8) 0.38463(17) 0.032(2) Uani 1 1 d .
H48 H 1.1906 0.6999 0.3763 0.039 Uiso 1 1 calc R
C49 C 0.9986(7) 0.7266(8) 0.38850(15) 0.026(2) Uani 1 1 d .
H49 H 0.9545 0.6592 0.3830 0.031 Uiso 1 1 calc R
C50 C 0.9902(7) 0.7073(6) 0.45984(15) 0.0134(17) Uani 1 1 d U
C51 C 1.0792(7) 0.6283(7) 0.44930(16) 0.0188(18) Uani 1 1 d U
H51 H 1.0578 0.5557 0.4419 0.023 Uiso 1 1 calc R
C52 C 1.2058(7) 0.6764(7) 0.45168(16) 0.022(2) Uani 1 1 d .
H52 H 1.2834 0.6421 0.4460 0.026 Uiso 1 1 calc R
C53 C 1.1956(7) 0.7830(7) 0.46394(18) 0.028(2) Uani 1 1 d .
H53 H 1.2652 0.8340 0.4680 0.033 Uiso 1 1 calc R
C54 C 1.0651(7) 0.8019(7) 0.46911(15) 0.0193(19) Uani 1 1 d .
H54 H 1.0318 0.8679 0.4775 0.023 Uiso 1 1 calc R
C55 C 0.5663(8) 1.0107(7) 0.44969(18) 0.034(2) Uani 1 1 d .
H55A H 0.5395 1.0874 0.4515 0.051 Uiso 1 1 calc R
H55B H 0.5675 0.9799 0.4685 0.051 Uiso 1 1 calc R
H55C H 0.5053 0.9680 0.4369 0.051 Uiso 1 1 calc R
C56 C 0.7369(8) 1.0973(6) 0.40452(18) 0.027(2) Uani 1 1 d .
H56A H 0.7470 1.1737 0.4121 0.041 Uiso 1 1 calc R
H56B H 0.6565 1.0886 0.3931 0.041 Uiso 1 1 calc R
H56C H 0.8103 1.0785 0.3925 0.041 Uiso 1 1 calc R
C57 C 0.8510(9) 1.0647(7) 0.46144(18) 0.035(2) Uani 1 1 d .
H57A H 0.9324 1.0804 0.4521 0.053 Uiso 1 1 calc R
H57B H 0.8660 1.0122 0.4762 0.053 Uiso 1 1 calc R
H57C H 0.8178 1.1330 0.4702 0.053 Uiso 1 1 calc R
C58 C 0.5352(8) 0.8897(6) 0.36778(17) 0.023(2) Uani 1 1 d .
H58A H 0.4747 0.8635 0.3524 0.034 Uiso 1 1 calc R
H58B H 0.6002 0.9392 0.3602 0.034 Uiso 1 1 calc R
H58C H 0.4879 0.9294 0.3829 0.034 Uiso 1 1 calc R
C59 C 0.4891(8) 0.6834(7) 0.39815(18) 0.031(2) Uani 1 1 d .
H59A H 0.4557 0.7220 0.4153 0.046 Uiso 1 1 calc R
H59B H 0.5253 0.6133 0.4033 0.046 Uiso 1 1 calc R
H59C H 0.4187 0.6694 0.3840 0.046 Uiso 1 1 calc R
C60 C 0.6911(8) 0.6923(6) 0.35185(16) 0.023(2) Uani 1 1 d .
H60A H 0.7263 0.6234 0.3581 0.035 Uiso 1 1 calc R
H60B H 0.7607 0.7373 0.3443 0.035 Uiso 1 1 calc R
H60C H 0.6250 0.6758 0.3368 0.035 Uiso 1 1 calc R
C61 C 0.5257(7) 0.7410(7) 0.49212(18) 0.027(2) Uani 1 1 d .
H61A H 0.4815 0.7545 0.5102 0.040 Uiso 1 1 calc R
H61B H 0.4960 0.6700 0.4831 0.040 Uiso 1 1 calc R
H61C H 0.5062 0.7997 0.4794 0.040 Uiso 1 1 calc R
C62 C 0.7583(9) 0.8729(8) 0.51784(19) 0.040(3) Uani 1 1 d .
H62A H 0.7154 0.8818 0.5362 0.061 Uiso 1 1 calc R
H62B H 0.7351 0.9334 0.5059 0.061 Uiso 1 1 calc R
H62C H 0.8521 0.8736 0.5211 0.061 Uiso 1 1 calc R
C63 C 0.7406(8) 0.6284(8) 0.52426(17) 0.036(2) Uani 1 1 d .
H63A H 0.8343 0.6237 0.5272 0.054 Uiso 1 1 calc R
H63B H 0.7058 0.5576 0.5161 0.054 Uiso 1 1 calc R
H63C H 0.7003 0.6462 0.5426 0.054 Uiso 1 1 calc R
C64 C 0.8597(8) 0.4225(7) 0.46931(18) 0.031(2) Uani 1 1 d .
H64A H 0.8255 0.3467 0.4684 0.047 Uiso 1 1 calc R
H64B H 0.8571 0.4536 0.4890 0.047 Uiso 1 1 calc R
H64C H 0.9492 0.4230 0.4629 0.047 Uiso 1 1 calc R
C65 C 0.7918(8) 0.4631(6) 0.40748(16) 0.026(2) Uani 1 1 d .
H65A H 0.8833 0.4769 0.4037 0.039 Uiso 1 1 calc R
H65B H 0.7382 0.5049 0.3947 0.039 Uiso 1 1 calc R
H65C H 0.7714 0.3844 0.4042 0.039 Uiso 1 1 calc R
C66 C 0.5865(7) 0.4692(7) 0.45291(18) 0.028(2) Uani 1 1 d .
H66A H 0.5289 0.5232 0.4450 0.041 Uiso 1 1 calc R
H66B H 0.5753 0.4686 0.4736 0.041 Uiso 1 1 calc R
H66C H 0.5653 0.3960 0.4441 0.041 Uiso 1 1 calc R
C67 C 0.6792(7) 0.9478(6) 0.20428(16) 0.0142(17) Uani 1 1 d .
C68 C 0.6751(7) 1.0096(6) 0.17843(17) 0.0189(19) Uani 1 1 d .
H68 H 0.6377 0.9842 0.1605 0.023 Uiso 1 1 calc R
C69 C 0.7365(7) 1.1142(6) 0.18465(17) 0.0214(19) Uani 1 1 d .
H69 H 0.7478 1.1706 0.1717 0.026 Uiso 1 1 calc R
C70 C 0.7776(7) 1.1190(6) 0.21367(17) 0.0205(19) Uani 1 1 d .
H70 H 0.8205 1.1800 0.2236 0.025 Uiso 1 1 calc R
C71 C 0.7444(7) 1.0183(6) 0.22559(16) 0.0150(17) Uani 1 1 d .
H71 H 0.7626 1.0004 0.2447 0.018 Uiso 1 1 calc R
C72 C 0.9299(7) 0.8418(6) 0.17728(16) 0.0148(17) Uani 1 1 d .
C73 C 0.9563(7) 0.9230(6) 0.15697(16) 0.0157(18) Uani 1 1 d .
H73 H 0.9273 0.9196 0.1376 0.019 Uiso 1 1 calc R
C74 C 1.0328(7) 1.0089(6) 0.17072(17) 0.0181(18) Uani 1 1 d .
H74 H 1.0626 1.0734 0.1622 0.022 Uiso 1 1 calc R
C75 C 1.0575(7) 0.9826(6) 0.19932(17) 0.0221(19) Uani 1 1 d .
H75 H 1.1072 1.0256 0.2133 0.027 Uiso 1 1 calc R
C76 C 0.9941(7) 0.8800(6) 0.20332(16) 0.0164(18) Uani 1 1 d .
H76 H 0.9945 0.8428 0.2206 0.020 Uiso 1 1 calc R
C77 C 0.4148(8) 0.5912(6) 0.1846(2) 0.033(2) Uani 1 1 d .
H77A H 0.3249 0.5707 0.1795 0.050 Uiso 1 1 calc R
H77B H 0.4412 0.5537 0.2017 0.050 Uiso 1 1 calc R
H77C H 0.4706 0.5692 0.1688 0.050 Uiso 1 1 calc R
C78 C 0.3708(8) 0.8101(8) 0.15977(19) 0.038(3) Uani 1 1 d .
H78A H 0.4205 0.7842 0.1433 0.057 Uiso 1 1 calc R
H78B H 0.3818 0.8901 0.1628 0.057 Uiso 1 1 calc R
H78C H 0.2791 0.7912 0.1562 0.057 Uiso 1 1 calc R
C79 C 0.3186(8) 0.7813(7) 0.22190(19) 0.035(2) Uani 1 1 d .
H79A H 0.3300 0.8599 0.2274 0.052 Uiso 1 1 calc R
H79B H 0.3388 0.7381 0.2384 0.052 Uiso 1 1 calc R
H79C H 0.2289 0.7660 0.2155 0.052 Uiso 1 1 calc R
C80 C 0.6253(8) 0.6042(7) 0.25915(18) 0.028(2) Uani 1 1 d .
H80A H 0.6816 0.5552 0.2480 0.042 Uiso 1 1 calc R
H80B H 0.5353 0.5909 0.2527 0.042 Uiso 1 1 calc R
H80C H 0.6339 0.5899 0.2794 0.042 Uiso 1 1 calc R
C81 C 0.8398(7) 0.7771(6) 0.26960(18) 0.025(2) Uani 1 1 d .
H81A H 0.8432 0.7520 0.2891 0.037 Uiso 1 1 calc R
H81B H 0.8612 0.8560 0.2700 0.037 Uiso 1 1 calc R
H81C H 0.9022 0.7365 0.2579 0.037 Uiso 1 1 calc R
C82 C 0.5641(8) 0.8416(7) 0.27625(17) 0.029(2) Uani 1 1 d .
H82A H 0.5916 0.8414 0.2964 0.043 Uiso 1 1 calc R
H82B H 0.4749 0.8133 0.2740 0.043 Uiso 1 1 calc R
H82C H 0.5691 0.9170 0.2700 0.043 Uiso 1 1 calc R
C83 C 0.7518(10) 0.4506(7) 0.1859(2) 0.049(3) Uani 1 1 d .
H83A H 0.6984 0.4471 0.1684 0.073 Uiso 1 1 calc R
H83B H 0.6985 0.4723 0.2022 0.073 Uiso 1 1 calc R
H83C H 0.7881 0.3782 0.1887 0.073 Uiso 1 1 calc R
C84 C 0.9918(10) 0.5001(9) 0.1546(2) 0.060(3) Uani 1 1 d .
H84A H 1.0366 0.4355 0.1611 0.089 Uiso 1 1 calc R
H84B H 1.0554 0.5573 0.1504 0.089 Uiso 1 1 calc R
H84C H 0.9401 0.4792 0.1373 0.089 Uiso 1 1 calc R
C85 C 0.9816(9) 0.5615(8) 0.21718(19) 0.042(3) Uani 1 1 d .
H85A H 1.0215 0.4905 0.2199 0.063 Uiso 1 1 calc R
H85B H 0.9250 0.5797 0.2332 0.063 Uiso 1 1 calc R
H85C H 1.0493 0.6188 0.2164 0.063 Uiso 1 1 calc R
C86 C 0.6476(8) 0.5865(7) 0.11471(18) 0.030(2) Uani 1 1 d .
H86A H 0.5628 0.5945 0.1234 0.046 Uiso 1 1 calc R
H86B H 0.6904 0.5227 0.1221 0.046 Uiso 1 1 calc R
H86C H 0.6366 0.5759 0.0939 0.046 Uiso 1 1 calc R
C87 C 0.6609(8) 0.8319(6) 0.10916(16) 0.024(2) Uani 1 1 d .
H87A H 0.6463 0.8183 0.0885 0.037 Uiso 1 1 calc R
H87B H 0.7127 0.8997 0.1128 0.037 Uiso 1 1 calc R
H87C H 0.5775 0.8395 0.1185 0.037 Uiso 1 1 calc R
C88 C 0.9035(8) 0.7007(7) 0.10345(17) 0.027(2) Uani 1 1 d .
H88A H 0.8837 0.6741 0.0837 0.040 Uiso 1 1 calc R
H88B H 0.9597 0.6486 0.1126 0.040 Uiso 1 1 calc R
H88C H 0.9476 0.7728 0.1036 0.040 Uiso 1 1 calc R

loop_
_atom_site_aniso_label
_atom_site_aniso_U_11
_atom_site_aniso_U_22
_atom_site_aniso_U_33
_atom_site_aniso_U_23
_atom_site_aniso_U_13
_atom_site_aniso_U_12
Fe1 0.0066(5) 0.0106(6) 0.0137(6) 0.0034(5) -0.0006(4) -0.0003(4)
Fe2 0.0177(6) 0.0140(6) 0.0146(6) 0.0032(5) 0.0039(5) 0.0053(5)
Fe3 0.0075(6) 0.0234(7) 0.0148(6) 0.0085(5) -0.0001(5) 0.0026(5)
Fe4 0.0149(6) 0.0130(6) 0.0132(6) 0.0005(5) -0.0016(5) -0.0006(5)
Si1 0.0090(11) 0.0111(11) 0.0097(11) 0.0016(9) -0.0016(8) 0.0003(9)
Si2 0.0118(11) 0.0155(11) 0.0101(11) 0.0013(9) 0.0004(9) 0.0014(9)
Si3 0.0118(11) 0.0119(11) 0.0136(11) 0.0028(9) -0.0026(9) -0.0009(9)
Si4 0.0099(11) 0.0115(11) 0.0118(11) 0.0012(9) -0.0029(9) 0.0000(9)
Si5 0.0117(11) 0.0107(11) 0.0199(12) -0.0004(9) -0.0011(9) 0.0018(9)
Si6 0.0114(11) 0.0124(11) 0.0134(11) 0.0018(9) -0.0026(9) 0.0002(9)
Si7 0.0128(11) 0.0108(11) 0.0118(11) 0.0010(9) -0.0006(9) 0.0029(9)
Si8 0.0166(12) 0.0122(11) 0.0217(13) 0.0044(10) -0.0026(10) -0.0033(9)
Si9 0.0175(12) 0.0169(12) 0.0122(12) 0.0010(9) -0.0005(9) 0.0015(9)
Si10 0.0123(11) 0.0107(11) 0.0128(11) -0.0002(9) -0.0011(9) 0.0006(9)
Si11 0.0109(11) 0.0162(12) 0.0207(13) 0.0001(10) -0.0021(9) 0.0018(9)
Si12 0.0157(12) 0.0131(11) 0.0149(12) 0.0008(9) -0.0007(9) 0.0029(9)
Si13 0.0077(11) 0.0125(11) 0.0125(11) 0.0010(9) -0.0009(9) 0.0010(9)
Si14 0.0222(13) 0.0137(12) 0.0252(14) -0.0027(10) -0.0036(10) 0.0023(10)
Si15 0.0102(11) 0.0158(12) 0.0139(12) 0.0024(9) -0.0035(9) 0.0040(9)
Si16 0.0099(11) 0.0173(12) 0.0096(11) 0.0029(9) -0.0026(9) 0.0024(9)
Si17 0.0172(12) 0.0149(12) 0.0222(13) 0.0038(10) -0.0029(10) -0.0026(10)
Si18 0.0130(12) 0.0400(15) 0.0117(12) 0.0028(11) 0.0003(9) 0.0049(11)
Si19 0.0096(11) 0.0140(11) 0.0149(12) 0.0009(9) -0.0001(9) 0.0023(9)
Si20 0.0102(11) 0.0150(12) 0.0262(13) 0.0050(10) -0.0017(10) -0.0009(9)
Si21 0.0193(12) 0.0128(11) 0.0160(12) 0.0013(9) 0.0028(10) 0.0041(9)
Si22 0.0127(11) 0.0090(11) 0.0113(11) 0.0001(9) 0.0008(9) -0.0004(9)
Si23 0.0230(13) 0.0174(12) 0.0162(12) 0.0005(10) 0.0000(10) 0.0117(10)
Si24 0.0183(12) 0.0156(12) 0.0132(12) -0.0007(9) -0.0019(9) -0.0013(9)
C1 0.008(4) 0.011(4) 0.024(5) 0.012(3) -0.002(3) 0.001(3)
C2 0.006(4) 0.020(5) 0.038(5) 0.007(4) -0.001(4) -0.002(3)
C3 0.014(5) 0.015(5) 0.052(6) 0.015(4) -0.003(4) -0.003(4)
C4 0.010(4) 0.041(6) 0.033(6) 0.032(5) 0.013(4) 0.008(4)
C5 0.016(4) 0.029(5) 0.017(5) 0.010(4) -0.003(4) 0.003(4)
C6 0.009(4) 0.010(4) 0.013(4) 0.003(3) 0.007(3) -0.002(3)
C7 0.017(4) 0.020(5) 0.011(4) 0.001(3) 0.001(3) -0.005(3)
C8 0.003(4) 0.030(5) 0.030(5) 0.013(4) -0.005(4) 0.001(3)
C9 0.017(4) 0.018(5) 0.035(5) 0.018(4) 0.015(4) 0.006(4)
C10 0.013(4) 0.003(4) 0.027(4) 0.002(3) 0.009(3) -0.001(3)
C11 0.023(5) 0.024(5) 0.009(4) 0.000(3) -0.003(3) -0.003(4)
C12 0.023(5) 0.020(5) 0.029(5) 0.002(4) -0.001(4) -0.003(4)
C13 0.022(5) 0.017(4) 0.020(5) 0.001(4) 0.006(4) 0.006(4)
C14 0.022(5) 0.011(4) 0.023(5) 0.005(4) -0.001(4) -0.007(3)
C15 0.026(5) 0.014(4) 0.021(5) -0.004(4) -0.003(4) 0.005(4)
C16 0.021(4) 0.016(4) 0.016(4) 0.001(3) -0.012(4) -0.007(4)
C17 0.022(5) 0.018(4) 0.024(5) 0.008(4) -0.005(4) 0.005(4)
C18 0.010(4) 0.016(4) 0.027(5) -0.001(4) 0.000(3) 0.005(3)
C19 0.021(5) 0.017(5) 0.033(5) -0.001(4) -0.009(4) -0.002(4)
C20 0.015(4) 0.012(4) 0.028(5) 0.004(4) -0.005(4) -0.004(3)
C21 0.027(5) 0.023(5) 0.027(5) 0.009(4) -0.009(4) 0.001(4)
C22 0.029(5) 0.016(4) 0.021(5) -0.001(4) -0.006(4) -0.005(4)
C23 0.006(4) 0.018(4) 0.014(4) 0.004(3) 0.000(3) 0.002(3)
C24 0.024(5) 0.004(4) 0.021(5) 0.003(3) 0.007(4) -0.002(3)
C25 0.034(5) 0.021(5) 0.021(5) 0.012(4) 0.011(4) 0.009(4)
C26 0.038(5) 0.009(4) 0.023(5) -0.001(4) 0.004(4) -0.009(4)
C27 0.023(4) 0.006(4) 0.012(4) 0.000(3) -0.007(3) -0.003(3)
C28 0.009(4) 0.021(5) 0.022(5) 0.004(4) 0.004(3) -0.003(3)
C29 0.006(4) 0.026(5) 0.021(5) -0.001(4) 0.004(3) -0.001(3)
C30 0.013(4) 0.029(5) 0.030(5) 0.017(4) 0.002(4) 0.011(4)
C31 0.015(4) 0.026(5) 0.027(5) 0.003(4) 0.011(4) 0.014(4)
C32 0.022(4) 0.023(4) 0.011(4) 0.011(3) -0.002(3) 0.009(3)
C33 0.032(6) 0.040(6) 0.039(6) 0.008(5) 0.000(5) -0.009(5)
C34 0.033(5) 0.026(5) 0.032(5) -0.004(4) -0.009(4) -0.018(4)
C35 0.041(6) 0.018(5) 0.037(6) -0.002(4) 0.001(5) -0.005(4)
C36 0.038(6) 0.034(5) 0.023(5) 0.008(4) 0.000(4) 0.008(4)
C37 0.027(5) 0.033(5) 0.019(5) 0.005(4) 0.005(4) 0.003(4)
C38 0.037(5) 0.028(5) 0.013(5) -0.002(4) -0.004(4) -0.003(4)
C39 0.033(5) 0.023(5) 0.044(6) 0.015(4) -0.004(5) 0.006(4)
C40 0.029(5) 0.062(7) 0.039(6) -0.032(5) -0.019(5) 0.001(5)
C41 0.013(5) 0.043(6) 0.056(7) 0.002(5) 0.005(4) 0.002(4)
C42 0.036(5) 0.031(5) 0.021(5) 0.004(4) -0.004(4) 0.003(4)
C43 0.027(5) 0.013(4) 0.024(5) 0.000(4) 0.003(4) 0.007(4)
C44 0.029(5) 0.025(5) 0.019(5) -0.003(4) -0.003(4) 0.004(4)
C45 0.012(4) 0.029(5) 0.014(4) 0.012(4) 0.002(3) 0.002(4)
C46 0.014(5) 0.038(6) 0.036(6) 0.023(4) -0.002(4) 0.003(4)
C47 0.018(5) 0.045(6) 0.029(5) 0.027(5) -0.002(4) -0.004(4)
C48 0.017(5) 0.066(7) 0.016(5) 0.014(5) 0.003(4) 0.020(5)
C49 0.016(5) 0.056(6) 0.005(4) -0.006(4) 0.002(3) 0.008(4)
C50 0.014(3) 0.018(3) 0.008(3) 0.004(3) -0.007(3) -0.002(3)
C51 0.017(4) 0.022(4) 0.019(4) 0.012(3) -0.008(3) 0.004(3)
C52 0.011(4) 0.036(5) 0.020(5) 0.014(4) -0.002(3) 0.012(4)
C53 0.011(4) 0.040(6) 0.031(5) 0.004(4) -0.016(4) -0.008(4)
C54 0.009(4) 0.040(5) 0.009(4) 0.003(4) -0.003(3) 0.000(4)
C55 0.045(6) 0.029(5) 0.027(5) 0.000(4) 0.000(5) 0.011(5)
C56 0.028(5) 0.010(4) 0.044(6) 0.003(4) -0.005(4) 0.000(4)
C57 0.051(6) 0.022(5) 0.031(6) -0.011(4) -0.016(5) 0.000(4)
C58 0.028(5) 0.022(5) 0.019(5) 0.003(4) -0.009(4) 0.007(4)
C59 0.030(5) 0.027(5) 0.035(6) 0.009(4) -0.018(4) -0.001(4)
C60 0.025(5) 0.022(5) 0.021(5) -0.006(4) -0.003(4) 0.007(4)
C61 0.019(5) 0.040(6) 0.024(5) 0.010(4) 0.005(4) 0.010(4)
C62 0.038(6) 0.058(7) 0.023(5) -0.012(5) 0.003(4) 0.005(5)
C63 0.033(5) 0.062(7) 0.014(5) 0.009(4) -0.004(4) 0.008(5)
C64 0.025(5) 0.035(6) 0.035(6) 0.014(4) -0.007(4) 0.007(4)
C65 0.042(6) 0.014(4) 0.022(5) 0.004(4) -0.007(4) 0.002(4)
C66 0.028(5) 0.026(5) 0.029(5) 0.012(4) -0.011(4) -0.014(4)
C67 0.011(4) 0.006(4) 0.025(5) -0.007(3) -0.001(3) 0.005(3)
C68 0.024(5) 0.011(4) 0.023(5) 0.009(4) -0.003(4) 0.004(4)
C69 0.023(5) 0.013(4) 0.029(5) 0.007(4) 0.002(4) 0.006(4)
C70 0.024(5) 0.015(4) 0.021(5) -0.008(4) 0.003(4) 0.005(4)
C71 0.024(5) 0.012(4) 0.008(4) -0.004(3) 0.004(3) 0.002(3)
C72 0.008(4) 0.022(4) 0.015(4) 0.005(3) -0.002(3) 0.003(3)
C73 0.017(4) 0.012(4) 0.017(4) 0.002(3) -0.001(3) -0.003(3)
C74 0.016(4) 0.014(4) 0.026(5) 0.011(4) 0.008(4) -0.002(3)
C75 0.015(4) 0.024(5) 0.027(5) -0.001(4) 0.000(4) -0.005(4)
C76 0.013(4) 0.019(4) 0.016(4) -0.005(3) -0.002(3) -0.002(3)
C77 0.032(5) 0.013(5) 0.054(7) 0.002(4) -0.009(5) -0.008(4)
C78 0.026(5) 0.047(6) 0.041(6) 0.021(5) -0.020(4) -0.011(5)
C79 0.023(5) 0.036(6) 0.047(6) 0.003(5) 0.007(4) 0.004(4)
C80 0.028(5) 0.029(5) 0.028(5) 0.007(4) 0.006(4) 0.000(4)
C81 0.024(5) 0.020(5) 0.030(5) 0.006(4) -0.007(4) -0.008(4)
C82 0.042(6) 0.033(5) 0.013(5) 0.002(4) 0.007(4) 0.016(4)
C83 0.084(8) 0.013(5) 0.050(7) 0.012(5) -0.012(6) 0.003(5)
C84 0.070(8) 0.054(7) 0.059(8) 0.016(6) 0.023(6) 0.045(6)
C85 0.056(7) 0.038(6) 0.034(6) 0.017(5) -0.013(5) 0.011(5)
C86 0.038(6) 0.031(5) 0.021(5) 0.000(4) -0.011(4) -0.007(4)
C87 0.033(5) 0.026(5) 0.013(4) -0.003(4) -0.006(4) -0.011(4)
C88 0.032(5) 0.028(5) 0.021(5) -0.001(4) 0.007(4) 0.004(4)

loop_
_atom_type_symbol
_atom_type_description
_atom_type_scat_dispersion_real
_atom_type_scat_dispersion_imag
_atom_type_scat_source
C C 0.0033 0.0016 'International Tables Vol C Tables 4.2.6.8 and 6.1.1.4'
H H 0.0000 0.0000 'International Tables Vol C Tables 4.2.6.8 and 6.1.1.4'
Fe Fe 0.3463 0.8444 'International Tables Vol C Tables 4.2.6.8 and 6.1.1.4'
Si Si 0.0817 0.0704 'International Tables Vol C Tables 4.2.6.8 and 6.1.1.4'

loop_
_geom_angle_atom_site_label_1
_geom_angle_atom_site_label_2
_geom_angle_atom_site_label_3
_geom_angle
C7 Fe1 C5 158.3(3)
C7 Fe1 C10 68.2(3)
C5 Fe1 C10 106.3(3)
C7 Fe1 C6 41.0(3)
C5 Fe1 C6 121.1(3)
C10 Fe1 C6 41.1(3)
C7 Fe1 C2 106.4(3)
C5 Fe1 C2 68.6(3)
C10 Fe1 C2 153.4(3)
C6 Fe1 C2 117.6(3)
C7 Fe1 C1 120.8(3)
C5 Fe1 C1 41.5(3)
C10 Fe1 C1 117.3(3)
C6 Fe1 C1 101.6(3)
C2 Fe1 C1 41.3(3)
C7 Fe1 C3 121.9(3)
C5 Fe1 C3 68.8(3)
C10 Fe1 C3 164.2(3)
C6 Fe1 C3 154.5(3)
C2 Fe1 C3 40.5(3)
C1 Fe1 C3 69.6(3)
C7 Fe1 C4 158.7(3)
C5 Fe1 C4 40.9(3)
C10 Fe1 C4 126.2(3)
C6 Fe1 C4 160.2(3)
C2 Fe1 C4 67.9(3)
C1 Fe1 C4 69.4(3)
C3 Fe1 C4 40.5(3)
C7 Fe1 C8 40.7(3)
C5 Fe1 C8 158.6(3)
C10 Fe1 C8 68.0(3)
C6 Fe1 C8 69.1(3)
C2 Fe1 C8 125.9(3)
C1 Fe1 C8 159.8(3)
C3 Fe1 C8 110.8(3)
C4 Fe1 C8 124.8(3)
C7 Fe1 C9 68.8(3)
C5 Fe1 C9 121.4(3)
C10 Fe1 C9 40.3(3)
C6 Fe1 C9 69.2(3)
C2 Fe1 C9 164.3(3)
C1 Fe1 C9 154.1(3)
C3 Fe1 C9 128.4(3)
C4 Fe1 C9 110.8(3)
C8 Fe1 C9 40.9(3)
C27 Fe2 C29 145.3(3)
C27 Fe2 C23 41.3(3)
C29 Fe2 C23 111.5(3)
C27 Fe2 C32 108.6(3)
C29 Fe2 C32 68.4(3)
C23 Fe2 C32 128.0(3)
C27 Fe2 C24 68.2(3)
C29 Fe2 C24 106.5(3)
C23 Fe2 C24 41.2(3)
C32 Fe2 C24 166.8(3)
C27 Fe2 C28 112.4(3)
C29 Fe2 C28 41.9(3)
C23 Fe2 C28 102.4(3)
C32 Fe2 C28 41.0(3)
C24 Fe2 C28 127.2(3)
C27 Fe2 C30 172.3(3)
C29 Fe2 C30 40.9(3)
C23 Fe2 C30 146.3(3)
C32 Fe2 C30 67.9(3)
C24 Fe2 C30 116.9(3)
C28 Fe2 C30 69.8(3)
C27 Fe2 C31 132.8(3)
C29 Fe2 C31 68.5(3)
C23 Fe2 C31 168.3(3)
C32 Fe2 C31 40.5(3)
C24 Fe2 C31 150.6(3)
C28 Fe2 C31 69.5(3)
C30 Fe2 C31 40.2(3)
C27 Fe2 C25 68.4(3)
C29 Fe2 C25 130.6(3)
C23 Fe2 C25 69.5(3)
C32 Fe2 C25 151.7(3)
C24 Fe2 C25 40.4(3)
C28 Fe2 C25 167.2(3)
C30 Fe2 C25 111.2(3)
C31 Fe2 C25 120.0(3)
C27 Fe2 C26 40.6(3)
C29 Fe2 C26 171.0(3)
C23 Fe2 C26 69.5(3)
C32 Fe2 C26 118.5(3)
C24 Fe2 C26 68.1(3)
C28 Fe2 C26 147.1(3)
C30 Fe2 C26 134.2(3)
C31 Fe2 C26 112.5(3)
C25 Fe2 C26 40.7(3)
C50 Fe3 C54 41.1(3)
C50 Fe3 C46 126.1(3)
C54 Fe3 C46 108.1(4)
C50 Fe3 C49 112.8(3)
C54 Fe3 C49 147.0(3)
C46 Fe3 C49 68.2(4)
C50 Fe3 C51 41.1(3)
C54 Fe3 C51 68.1(3)
C46 Fe3 C51 164.4(3)
C49 Fe3 C51 106.3(4)
C50 Fe3 C45 102.2(3)
C54 Fe3 C45 113.6(3)
C46 Fe3 C45 40.6(3)
C49 Fe3 C45 41.6(3)
C51 Fe3 C45 125.7(3)
C50 Fe3 C47 166.6(3)
C54 Fe3 C47 132.2(4)
C46 Fe3 C47 40.8(3)
C49 Fe3 C47 67.5(4)
C51 Fe3 C47 152.2(3)
C45 Fe3 C47 68.7(3)
C50 Fe3 C48 147.5(4)
C54 Fe3 C48 171.2(4)
C46 Fe3 C48 68.3(4)
C49 Fe3 C48 40.2(3)
C51 Fe3 C48 117.6(4)
C45 Fe3 C48 69.3(3)
C47 Fe3 C48 40.0(3)
C50 Fe3 C53 69.0(3)
C54 Fe3 C53 40.3(3)
C46 Fe3 C53 119.7(4)
C49 Fe3 C53 169.6(3)
C51 Fe3 C53 67.9(3)
C45 Fe3 C53 148.8(3)
C47 Fe3 C53 113.4(4)
C48 Fe3 C53 133.7(3)
C50 Fe3 C52 69.1(3)
C54 Fe3 C52 67.6(3)
C46 Fe3 C52 153.3(3)
C49 Fe3 C52 130.3(3)
C51 Fe3 C52 40.7(3)
C45 Fe3 C52 166.0(3)
C47 Fe3 C52 121.6(3)
C48 Fe3 C52 111.8(3)
C53 Fe3 C52 39.8(3)
C72 Fe4 C76 41.4(3)
C72 Fe4 C68 112.3(3)
C76 Fe4 C68 145.8(3)
C72 Fe4 C73 41.4(3)
C76 Fe4 C73 68.7(3)
C68 Fe4 C73 106.8(3)
C72 Fe4 C71 127.0(3)
C76 Fe4 C71 107.3(3)
C68 Fe4 C71 68.7(3)
C73 Fe4 C71 166.2(3)
C72 Fe4 C67 102.6(3)
C76 Fe4 C67 112.3(3)
C68 Fe4 C67 41.9(3)
C73 Fe4 C67 127.3(3)
C71 Fe4 C67 40.7(3)
C72 Fe4 C75 69.4(3)
C76 Fe4 C75 40.8(3)
C68 Fe4 C75 170.8(3)
C73 Fe4 C75 68.1(3)
C71 Fe4 C75 118.1(3)
C67 Fe4 C75 147.3(3)
C72 Fe4 C74 69.1(3)
C76 Fe4 C74 68.3(3)
C68 Fe4 C74 131.0(3)
C73 Fe4 C74 40.3(3)
C71 Fe4 C74 151.9(3)
C67 Fe4 C74 167.4(3)
C75 Fe4 C74 40.2(3)
C72 Fe4 C69 147.2(3)
C76 Fe4 C69 171.5(3)
C68 Fe4 C69 40.6(3)
C73 Fe4 C69 117.4(3)
C71 Fe4 C69 68.3(3)
C67 Fe4 C69 69.5(3)
C75 Fe4 C69 133.9(3)
C74 Fe4 C69 111.9(3)
C72 Fe4 C70 167.1(3)
C76 Fe4 C70 131.9(3)
C68 Fe4 C70 67.8(3)
C73 Fe4 C70 151.5(3)
C71 Fe4 C70 40.3(3)
C67 Fe4 C70 68.4(3)
C75 Fe4 C70 112.8(3)
C74 Fe4 C70 121.3(3)
C69 Fe4 C70 40.1(3)
C6 Si1 Si2 109.6(2)
C6 Si1 Si3 105.6(2)
Si2 Si1 Si3 104.16(11)
C6 Si1 Si4 101.6(2)
Si2 Si1 Si4 114.31(11)
Si3 Si1 Si4 121.04(11)
C13 Si2 C11 108.1(3)
C13 Si2 C12 109.3(4)
C11 Si2 C12 106.1(3)
C13 Si2 Si1 108.6(3)
C11 Si2 Si1 111.5(3)
C12 Si2 Si1 113.2(3)
C14 Si3 C15 109.4(4)
C14 Si3 C16 108.1(3)
C15 Si3 C16 105.9(3)
C14 Si3 Si1 110.4(3)
C15 Si3 Si1 106.3(3)
C16 Si3 Si1 116.6(3)
C1 Si4 Si5 105.2(2)
C1 Si4 Si6 109.4(3)
Si5 Si4 Si6 104.40(11)
C1 Si4 Si1 101.7(2)
Si5 Si4 Si1 121.11(11)
Si6 Si4 Si1 114.38(11)
C18 Si5 C17 108.9(3)
C18 Si5 C19 107.7(4)
C17 Si5 C19 105.8(4)
C18 Si5 Si4 110.5(2)
C17 Si5 Si4 107.1(3)
C19 Si5 Si4 116.5(3)
C22 Si6 C20 109.9(4)
C22 Si6 C21 105.3(4)
C20 Si6 C21 107.7(4)
C22 Si6 Si4 112.7(3)
C20 Si6 Si4 109.3(3)
C21 Si6 Si4 111.8(3)
C28 Si7 Si9 104.5(3)
C28 Si7 Si8 110.0(2)
Si9 Si7 Si8 108.02(11)
C28 Si7 Si10 99.8(2)
Si9 Si7 Si10 118.61(11)
Si8 Si7 Si10 114.90(11)
C35 Si8 C33 108.3(4)
C35 Si8 C34 108.1(4)
C33 Si8 C34 106.6(4)
C35 Si8 Si7 112.7(3)
C33 Si8 Si7 111.6(3)
C34 Si8 Si7 109.3(3)
C36 Si9 C38 107.3(4)
C36 Si9 C37 106.8(4)
C38 Si9 C37 106.8(4)
C36 Si9 Si7 112.4(3)
C38 Si9 Si7 115.3(3)
C37 Si9 Si7 107.8(3)
C23 Si10 Si12 107.3(2)
C23 Si10 Si11 112.8(2)
Si12 Si10 Si11 105.76(11)
C23 Si10 Si7 100.0(2)
Si12 Si10 Si7 118.00(11)
Si11 Si10 Si7 112.93(11)
C41 Si11 C39 107.1(4)
C41 Si11 C40 107.2(4)
C39 Si11 C40 110.0(4)
C41 Si11 Si10 113.2(3)
C39 Si11 Si10 108.2(3)
C40 Si11 Si10 111.1(3)
C43 Si12 C42 106.7(4)
C43 Si12 C44 109.1(4)
C42 Si12 C44 105.1(4)
C43 Si12 Si10 110.7(3)
C42 Si12 Si10 108.5(3)
C44 Si12 Si10 116.3(3)
C45 Si13 Si14 107.6(3)
C45 Si13 Si15 109.5(3)
Si14 Si13 Si15 106.95(11)
C45 Si13 Si16 100.6(2)
Si14 Si13 Si16 115.16(11)
Si15 Si13 Si16 116.47(11)
C56 Si14 C57 105.0(4)
C56 Si14 C55 108.0(4)
C57 Si14 C55 109.4(4)
C56 Si14 Si13 110.7(3)
C57 Si14 Si13 113.8(3)
C55 Si14 Si13 109.8(3)
C59 Si15 C58 106.9(4)
C59 Si15 C60 110.1(4)
C58 Si15 C60 106.1(4)
C59 Si15 Si13 109.7(3)
C58 Si15 Si13 112.9(3)
C60 Si15 Si13 111.0(3)
C50 Si16 Si18 111.4(2)
C50 Si16 Si17 105.3(2)
Si18 Si16 Si17 104.17(12)
C50 Si16 Si13 99.8(2)
Si18 Si16 Si13 116.78(11)
Si17 Si16 Si13 118.88(11)
C65 Si17 C66 108.5(4)
C65 Si17 C64 108.1(4)
C66 Si17 C64 105.3(4)
C65 Si17 Si16 112.0(3)
C66 Si17 Si16 112.7(3)
C64 Si17 Si16 109.9(3)
C63 Si18 C61 109.1(4)
C63 Si18 C62 106.9(4)
C61 Si18 C62 108.6(4)
C63 Si18 Si16 109.1(3)
C61 Si18 Si16 108.4(3)
C62 Si18 Si16 114.7(3)
C67 Si19 Si20 112.8(2)
C67 Si19 Si22 99.8(2)
Si20 Si19 Si22 114.55(11)
C67 Si19 Si21 106.0(3)
Si20 Si19 Si21 106.23(11)
Si22 Si19 Si21 117.11(11)
C78 Si20 C77 107.8(4)
C78 Si20 C79 107.7(4)
C77 Si20 C79 107.8(4)
C78 Si20 Si19 112.9(3)
C77 Si20 Si19 110.0(3)
C79 Si20 Si19 110.4(3)
C81 Si21 C80 108.0(4)
C81 Si21 C82 105.8(4)
C80 Si21 C82 107.5(4)
C81 Si21 Si19 115.5(3)
C80 Si21 Si19 111.1(3)
C82 Si21 Si19 108.4(3)
C72 Si22 Si24 105.0(2)
C72 Si22 Si23 112.5(2)
Si24 Si22 Si23 105.21(11)
C72 Si22 Si19 100.7(2)
Si24 Si22 Si19 118.74(11)
Si23 Si22 Si19 114.42(11)
C84 Si23 C83 107.4(5)
C84 Si23 C85 107.1(5)
C83 Si23 C85 108.5(4)
C84 Si23 Si22 111.7(3)
C83 Si23 Si22 110.8(3)
C85 Si23 Si22 111.2(3)
C87 Si24 C86 107.1(4)
C87 Si24 C88 106.7(4)
C86 Si24 C88 107.8(4)
C87 Si24 Si22 116.7(3)
C86 Si24 Si22 110.2(3)
C88 Si24 Si22 108.1(3)
C2 C1 C5 105.2(6)
C2 C1 Si4 124.5(6)
C5 C1 Si4 129.3(6)
C2 C1 Fe1 69.1(4)
C5 C1 Fe1 68.5(4)
Si4 C1 Fe1 117.8(4)
C3 C2 C1 110.0(8)
C3 C2 Fe1 70.2(4)
C1 C2 Fe1 69.6(4)
C2 C3 C4 107.5(7)
C2 C3 Fe1 69.4(4)
C4 C3 Fe1 69.8(4)
C3 C4 C5 108.3(7)
C3 C4 Fe1 69.7(5)
C5 C4 Fe1 68.7(4)
C4 C5 C1 109.0(7)
C4 C5 Fe1 70.5(4)
C1 C5 Fe1 70.0(4)
C7 C6 C10 106.0(6)
C7 C6 Si1 127.7(5)
C10 C6 Si1 125.3(5)
C7 C6 Fe1 69.1(4)
C10 C6 Fe1 69.3(4)
Si1 C6 Fe1 117.3(4)
C8 C7 C6 109.3(7)
C8 C7 Fe1 70.8(4)
C6 C7 Fe1 69.9(4)
C7 C8 C9 107.7(7)
C7 C8 Fe1 68.5(4)
C9 C8 Fe1 69.8(4)
C10 C9 C8 106.6(7)
C10 C9 Fe1 68.6(4)
C8 C9 Fe1 69.2(4)
C9 C10 C6 110.4(7)
C9 C10 Fe1 71.1(4)
C6 C10 Fe1 69.7(4)
C27 C23 C24 105.4(6)
C27 C23 Si10 126.2(5)
C24 C23 Si10 126.7(6)
C27 C23 Fe2 69.1(4)
C24 C23 Fe2 69.7(4)
Si10 C23 Fe2 114.4(4)
C25 C24 C23 109.9(7)
C25 C24 Fe2 70.4(4)
C23 C24 Fe2 69.2(4)
C24 C25 C26 107.5(7)
C24 C25 Fe2 69.2(4)
C26 C25 Fe2 69.8(4)
C27 C26 C25 107.4(7)
C27 C26 Fe2 68.4(4)
C25 C26 Fe2 69.6(5)
C26 C27 C23 109.8(7)
C26 C27 Fe2 70.9(4)
C23 C27 Fe2 69.6(4)
C32 C28 C29 104.8(6)
C32 C28 Si7 127.8(6)
C29 C28 Si7 125.6(6)
C32 C28 Fe2 69.0(4)
C29 C28 Fe2 68.4(4)
Si7 C28 Fe2 114.6(4)
C30 C29 C28 108.8(7)
C30 C29 Fe2 70.3(4)
C28 C29 Fe2 69.8(4)
C31 C30 C29 108.2(7)
C31 C30 Fe2 70.1(4)
C29 C30 Fe2 68.7(4)
C30 C31 C32 107.7(7)
C30 C31 Fe2 69.7(4)
C32 C31 Fe2 69.0(4)
C31 C32 C28 110.5(7)
C31 C32 Fe2 70.5(4)
C28 C32 Fe2 70.0(4)
C46 C45 C49 105.6(7)
C46 C45 Si13 128.8(6)
C49 C45 Si13 124.2(6)
C46 C45 Fe3 69.2(4)
C49 C45 Fe3 69.0(4)
Si13 C45 Fe3 115.8(4)
C45 C46 C47 109.1(8)
C45 C46 Fe3 70.2(5)
C47 C46 Fe3 70.2(5)
C48 C47 C46 108.6(8)
C48 C47 Fe3 70.3(5)
C46 C47 Fe3 69.0(5)
C47 C48 C49 107.6(8)
C47 C48 Fe3 69.7(5)
C49 C48 Fe3 69.3(5)
C48 C49 C45 109.1(8)
C48 C49 Fe3 70.5(5)
C45 C49 Fe3 69.3(4)
C54 C50 C51 106.1(7)
C54 C50 Si16 126.9(6)
C51 C50 Si16 126.0(6)
C54 C50 Fe3 69.5(4)
C51 C50 Fe3 70.2(4)
Si16 C50 Fe3 116.4(3)
C52 C51 C50 108.4(7)
C52 C51 Fe3 70.3(4)
C50 C51 Fe3 68.6(4)
C53 C52 C51 107.8(7)
C53 C52 Fe3 69.8(4)
C51 C52 Fe3 68.9(4)
C52 C53 C54 108.2(7)
C52 C53 Fe3 70.4(4)
C54 C53 Fe3 68.7(4)
C53 C54 C50 109.5(7)
C53 C54 Fe3 71.0(5)
C50 C54 Fe3 69.4(4)
C71 C67 C68 105.8(6)
C71 C67 Si19 127.4(6)
C68 C67 Si19 124.9(5)
C71 C67 Fe4 69.4(4)
C68 C67 Fe4 68.5(4)
Si19 C67 Fe4 114.4(3)
C69 C68 C67 108.6(7)
C69 C68 Fe4 70.5(4)
C67 C68 Fe4 69.6(4)
C70 C69 C68 107.5(7)
C70 C69 Fe4 70.1(4)
C68 C69 Fe4 68.9(4)
C71 C70 C69 109.1(7)
C71 C70 Fe4 69.2(4)
C69 C70 Fe4 69.7(4)
C70 C71 C67 109.1(7)
C70 C71 Fe4 70.5(4)
C67 C71 Fe4 69.9(4)
C76 C72 C73 106.3(6)
C76 C72 Si22 126.3(6)
C73 C72 Si22 125.8(5)
C76 C72 Fe4 69.2(4)
C73 C72 Fe4 70.2(4)
Si22 C72 Fe4 114.2(4)
C74 C73 C72 108.5(7)
C74 C73 Fe4 70.4(4)
C72 C73 Fe4 68.4(4)
C73 C74 C75 108.5(7)
C73 C74 Fe4 69.3(4)
C75 C74 Fe4 69.8(4)
C74 C75 C76 107.5(7)
C74 C75 Fe4 70.0(4)
C76 C75 Fe4 68.1(4)
C75 C76 C72 109.1(7)
C75 C76 Fe4 71.1(4)
C72 C76 Fe4 69.4(4)

loop_
_geom_bond_atom_site_label_1
_geom_bond_atom_site_label_2
_geom_bond_distance
Fe1 C7 2.020(7)
Fe1 C5 2.021(7)
Fe1 C10 2.026(7)
Fe1 C6 2.031(7)
Fe1 C2 2.034(8)
Fe1 C1 2.041(7)
Fe1 C3 2.044(8)
Fe1 C4 2.044(7)
Fe1 C8 2.050(7)
Fe1 C9 2.058(7)
Fe2 C27 2.028(7)
Fe2 C29 2.030(8)
Fe2 C23 2.035(7)
Fe2 C32 2.037(7)
Fe2 C24 2.042(7)
Fe2 C28 2.049(8)
Fe2 C30 2.052(8)
Fe2 C31 2.057(7)
Fe2 C25 2.059(8)
Fe2 C26 2.061(8)
Fe3 C50 2.014(7)
Fe3 C54 2.016(7)
Fe3 C46 2.022(8)
Fe3 C49 2.031(8)
Fe3 C51 2.035(7)
Fe3 C45 2.035(7)
Fe3 C47 2.038(8)
Fe3 C48 2.046(8)
Fe3 C53 2.046(8)
Fe3 C52 2.054(7)
Fe4 C72 2.021(7)
Fe4 C76 2.018(8)
Fe4 C68 2.039(8)
Fe4 C73 2.045(8)
Fe4 C71 2.047(7)
Fe4 C67 2.053(7)
Fe4 C75 2.057(8)
Fe4 C74 2.059(7)
Fe4 C69 2.059(7)
Fe4 C70 2.064(7)
Si1 C6 1.907(7)
Si1 Si2 2.360(3)
Si1 Si3 2.371(3)
Si1 Si4 2.390(3)
Si2 C13 1.879(7)
Si2 C11 1.881(7)
Si2 C12 1.880(8)
Si3 C14 1.868(7)
Si3 C15 1.868(7)
Si3 C16 1.883(7)
Si4 C1 1.884(7)
Si4 Si5 2.362(3)
Si4 Si6 2.366(3)
Si5 C18 1.871(7)
Si5 C17 1.878(8)
Si5 C19 1.895(8)
Si6 C22 1.864(8)
Si6 C20 1.878(7)
Si6 C21 1.878(8)
Si7 C28 1.886(8)
Si7 Si9 2.363(3)
Si7 Si8 2.365(3)
Si7 Si10 2.396(3)
Si8 C35 1.847(8)
Si8 C33 1.853(9)
Si8 C34 1.861(8)
Si9 C36 1.865(8)
Si9 C38 1.876(8)
Si9 C37 1.884(8)
Si10 C23 1.897(7)
Si10 Si12 2.362(3)
Si10 Si11 2.364(3)
Si11 C41 1.867(9)
Si11 C39 1.878(8)
Si11 C40 1.880(8)
Si12 C43 1.863(7)
Si12 C42 1.870(8)
Si12 C44 1.880(8)
Si13 C45 1.898(8)
Si13 Si14 2.361(3)
Si13 Si15 2.362(3)
Si13 Si16 2.397(3)
Si14 C56 1.856(8)
Si14 C57 1.857(8)
Si14 C55 1.865(9)
Si15 C59 1.852(8)
Si15 C58 1.873(7)
Si15 C60 1.873(8)
Si16 C50 1.908(7)
Si16 Si18 2.357(3)
Si16 Si17 2.366(3)
Si17 C65 1.870(8)
Si17 C66 1.878(8)
Si17 C64 1.883(8)
Si18 C63 1.869(8)
Si18 C61 1.879(8)
Si18 C62 1.879(9)
Si19 C67 1.901(7)
Si19 Si20 2.369(3)
Si19 Si22 2.373(3)
Si19 Si21 2.377(3)
Si20 C78 1.859(8)
Si20 C77 1.865(8)
Si20 C79 1.871(9)
Si21 C81 1.873(8)
Si21 C80 1.883(8)
Si21 C82 1.884(8)
Si22 C72 1.901(8)
Si22 Si24 2.354(3)
Si22 Si23 2.371(3)
Si23 C84 1.848(9)
Si23 C83 1.851(10)
Si23 C85 1.868(9)
Si24 C87 1.873(8)
Si24 C86 1.872(8)
Si24 C88 1.885(8)
C1 C2 1.437(10)
C1 C5 1.439(10)
C2 C3 1.410(10)
C3 C4 1.414(12)
C4 C5 1.419(10)
C6 C7 1.419(10)
C6 C10 1.422(10)
C7 C8 1.416(10)
C8 C9 1.436(11)
C9 C10 1.406(10)
C23 C27 1.433(10)
C23 C24 1.434(10)
C24 C25 1.417(10)
C25 C26 1.431(11)
C26 C27 1.420(10)
C28 C32 1.431(10)
C28 C29 1.457(10)
C29 C30 1.428(10)
C30 C31 1.411(11)
C31 C32 1.416(10)
C45 C46 1.408(11)
C45 C49 1.446(11)
C46 C47 1.415(11)
C47 C48 1.397(12)
C48 C49 1.402(11)
C50 C54 1.415(10)
C50 C51 1.423(10)
C51 C52 1.424(11)
C52 C53 1.396(11)
C53 C54 1.400(10)
C67 C71 1.427(10)
C67 C68 1.463(10)
C68 C69 1.423(10)
C69 C70 1.414(11)
C70 C71 1.415(10)
C72 C76 1.426(10)
C72 C73 1.438(10)
C73 C74 1.414(10)
C74 C75 1.415(11)
C75 C76 1.422(10)

loop_
_geom_torsion_atom_site_label_1
_geom_torsion_atom_site_label_2
_geom_torsion_atom_site_label_3
_geom_torsion_atom_site_label_4
_geom_torsion
C6 Si1 Si2 C13 -165.9(3)
Si3 Si1 Si2 C13 81.5(3)
Si4 Si1 Si2 C13 -52.7(3)
C6 Si1 Si2 C11 75.1(4)
Si3 Si1 Si2 C11 -37.5(3)
Si4 Si1 Si2 C11 -171.7(3)
C6 Si1 Si2 C12 -44.4(4)
Si3 Si1 Si2 C12 -157.0(3)
Si4 Si1 Si2 C12 68.8(3)
C6 Si1 Si3 C14 -159.9(3)
Si2 Si1 Si3 C14 -44.5(3)
Si4 Si1 Si3 C14 85.8(3)
C6 Si1 Si3 C15 -41.4(4)
Si2 Si1 Si3 C15 74.0(3)
Si4 Si1 Si3 C15 -155.6(3)
C6 Si1 Si3 C16 76.4(4)
Si2 Si1 Si3 C16 -168.2(3)
Si4 Si1 Si3 C16 -37.9(3)
C6 Si1 Si4 C1 1.7(3)
Si2 Si1 Si4 C1 -116.1(3)
Si3 Si1 Si4 C1 118.1(3)
C6 Si1 Si4 Si5 117.6(2)
Si2 Si1 Si4 Si5 -0.24(17)
Si3 Si1 Si4 Si5 -126.04(13)
C6 Si1 Si4 Si6 -116.0(2)
Si2 Si1 Si4 Si6 126.10(12)
Si3 Si1 Si4 Si6 0.30(17)
C1 Si4 Si5 C18 -160.8(4)
Si6 Si4 Si5 C18 -45.7(3)
Si1 Si4 Si5 C18 85.1(3)
C1 Si4 Si5 C17 -42.3(4)
Si6 Si4 Si5 C17 72.8(3)
Si1 Si4 Si5 C17 -156.4(3)
C1 Si4 Si5 C19 75.9(4)
Si6 Si4 Si5 C19 -169.0(3)
Si1 Si4 Si5 C19 -38.2(3)
C1 Si4 Si6 C22 -45.3(4)
Si5 Si4 Si6 C22 -157.4(3)
Si1 Si4 Si6 C22 68.0(3)
C1 Si4 Si6 C20 -167.8(3)
Si5 Si4 Si6 C20 80.1(3)
Si1 Si4 Si6 C20 -54.5(3)
C1 Si4 Si6 C21 73.1(4)
Si5 Si4 Si6 C21 -39.0(3)
Si1 Si4 Si6 C21 -173.6(3)
C28 Si7 Si8 C35 175.1(4)
Si9 Si7 Si8 C35 -71.5(3)
Si10 Si7 Si8 C35 63.5(3)
C28 Si7 Si8 C33 -62.8(4)
Si9 Si7 Si8 C33 50.7(3)
Si10 Si7 Si8 C33 -174.4(3)
C28 Si7 Si8 C34 54.8(4)
Si9 Si7 Si8 C34 168.3(3)
Si10 Si7 Si8 C34 -56.8(3)
C28 Si7 Si9 C36 174.8(4)
Si8 Si7 Si9 C36 57.7(3)
Si10 Si7 Si9 C36 -75.3(3)
C28 Si7 Si9 C38 -61.9(4)
Si8 Si7 Si9 C38 -179.0(3)
Si10 Si7 Si9 C38 48.0(3)
C28 Si7 Si9 C37 57.4(4)
Si8 Si7 Si9 C37 -59.8(3)
Si10 Si7 Si9 C37 167.3(3)
C28 Si7 Si10 C23 28.8(3)
Si9 Si7 Si10 C23 -83.8(3)
Si8 Si7 Si10 C23 146.3(2)
C28 Si7 Si10 Si12 -87.1(3)
Si9 Si7 Si10 Si12 160.38(11)
Si8 Si7 Si10 Si12 30.47(16)
C28 Si7 Si10 Si11 148.9(3)
Si9 Si7 Si10 Si11 36.40(16)
Si8 Si7 Si10 Si11 -93.52(14)
C23 Si10 Si11 C41 -81.0(4)
Si12 Si10 Si11 C41 36.0(3)
Si7 Si10 Si11 C41 166.5(3)
C23 Si10 Si11 C39 160.5(4)
Si12 Si10 Si11 C39 -82.4(3)
Si7 Si10 Si11 C39 48.0(3)
C23 Si10 Si11 C40 39.7(5)
Si12 Si10 Si11 C40 156.7(4)
Si7 Si10 Si11 C40 -72.8(4)
C23 Si10 Si12 C43 175.6(4)
Si11 Si10 Si12 C43 55.0(3)
Si7 Si10 Si12 C43 -72.5(3)
C23 Si10 Si12 C42 58.9(4)
Si11 Si10 Si12 C42 -61.8(3)
Si7 Si10 Si12 C42 170.8(3)
C23 Si10 Si12 C44 -59.2(4)
Si11 Si10 Si12 C44 -179.9(3)
Si7 Si10 Si12 C44 52.6(3)
C45 Si13 Si14 C56 58.9(4)
Si15 Si13 Si14 C56 -58.7(3)
Si16 Si13 Si14 C56 170.1(3)
C45 Si13 Si14 C57 -59.1(4)
Si15 Si13 Si14 C57 -176.7(3)
Si16 Si13 Si14 C57 52.2(4)
C45 Si13 Si14 C55 178.0(4)
Si15 Si13 Si14 C55 60.3(3)
Si16 Si13 Si14 C55 -70.8(3)
C45 Si13 Si15 C59 143.0(4)
Si14 Si13 Si15 C59 -100.6(3)
Si16 Si13 Si15 C59 29.8(3)
C45 Si13 Si15 C58 -97.9(4)
Si14 Si13 Si15 C58 18.5(3)
Si16 Si13 Si15 C58 148.9(3)
C45 Si13 Si15 C60 21.1(4)
Si14 Si13 Si15 C60 137.5(3)
Si16 Si13 Si15 C60 -92.1(3)
C45 Si13 Si16 C50 22.0(3)
Si14 Si13 Si16 C50 -93.4(3)
Si15 Si13 Si16 C50 140.2(2)
C45 Si13 Si16 Si18 142.1(3)
Si14 Si13 Si16 Si18 26.73(16)
Si15 Si13 Si16 Si18 -99.69(14)
C45 Si13 Si16 Si17 -91.7(3)
Si14 Si13 Si16 Si17 152.99(12)
Si15 Si13 Si16 Si17 26.57(17)
C50 Si16 Si17 C65 -77.5(4)
Si18 Si16 Si17 C65 165.1(3)
Si13 Si16 Si17 C65 33.1(3)
C50 Si16 Si17 C66 159.8(4)
Si18 Si16 Si17 C66 42.5(3)
Si13 Si16 Si17 C66 -89.6(3)
C50 Si16 Si17 C64 42.7(4)
Si18 Si16 Si17 C64 -74.7(3)
Si13 Si16 Si17 C64 153.3(3)
C50 Si16 Si18 C63 -67.5(4)
Si17 Si16 Si18 C63 45.5(3)
Si13 Si16 Si18 C63 178.8(3)
C50 Si16 Si18 C61 173.9(4)
Si17 Si16 Si18 C61 -73.1(3)
Si13 Si16 Si18 C61 60.1(3)
C50 Si16 Si18 C62 52.4(4)
Si17 Si16 Si18 C62 165.4(3)
Si13 Si16 Si18 C62 -61.3(4)
C67 Si19 Si20 C78 45.1(4)
Si22 Si19 Si20 C78 -68.2(4)
Si21 Si19 Si20 C78 160.9(4)
C67 Si19 Si20 C77 165.5(4)
Si22 Si19 Si20 C77 52.2(3)
Si21 Si19 Si20 C77 -78.7(3)
C67 Si19 Si20 C79 -75.6(4)
Si22 Si19 Si20 C79 171.1(3)
Si21 Si19 Si20 C79 40.2(3)
C67 Si19 Si21 C81 -62.7(4)
Si20 Si19 Si21 C81 177.0(3)
Si22 Si19 Si21 C81 47.5(3)
C67 Si19 Si21 C80 173.7(4)
Si20 Si19 Si21 C80 53.5(3)
Si22 Si19 Si21 C80 -76.0(3)
C67 Si19 Si21 C82 55.7(4)
Si20 Si19 Si21 C82 -64.6(3)
Si22 Si19 Si21 C82 166.0(3)
C67 Si19 Si22 C72 27.8(3)
Si20 Si19 Si22 C72 148.6(2)
Si21 Si19 Si22 C72 -86.0(3)
C67 Si19 Si22 Si24 -86.1(3)
Si20 Si19 Si22 Si24 34.74(17)
Si21 Si19 Si22 Si24 160.13(12)
C67 Si19 Si22 Si23 148.7(2)
Si20 Si19 Si22 Si23 -90.54(14)
Si21 Si19 Si22 Si23 34.85(16)
C72 Si22 Si23 C84 -72.3(5)
Si24 Si22 Si23 C84 41.5(4)
Si19 Si22 Si23 C84 173.6(4)
C72 Si22 Si23 C83 168.1(4)
Si24 Si22 Si23 C83 -78.2(4)
Si19 Si22 Si23 C83 53.9(4)
C72 Si22 Si23 C85 47.3(4)
Si24 Si22 Si23 C85 161.1(4)
Si19 Si22 Si23 C85 -66.8(4)
C72 Si22 Si24 C87 -68.5(4)
Si23 Si22 Si24 C87 172.6(3)
Si19 Si22 Si24 C87 43.0(3)
C72 Si22 Si24 C86 169.1(4)
Si23 Si22 Si24 C86 50.2(3)
Si19 Si22 Si24 C86 -79.4(3)
C72 Si22 Si24 C88 51.6(4)
Si23 Si22 Si24 C88 -67.3(3)
Si19 Si22 Si24 C88 163.1(3)
Si5 Si4 C1 C2 -45.5(6)
Si6 Si4 C1 C2 -157.1(6)
Si1 Si4 C1 C2 81.6(6)
Si5 Si4 C1 C5 147.9(6)
Si6 Si4 C1 C5 36.2(7)
Si1 Si4 C1 C5 -85.1(7)
Si5 Si4 C1 Fe1 -128.1(3)
Si6 Si4 C1 Fe1 120.3(3)
Si1 Si4 C1 Fe1 -1.1(4)
C7 Fe1 C1 C2 -79.6(5)
C5 Fe1 C1 C2 116.9(6)
C10 Fe1 C1 C2 -159.4(4)
C6 Fe1 C1 C2 -118.9(5)
C3 Fe1 C1 C2 36.2(5)
C4 Fe1 C1 C2 79.5(5)
C8 Fe1 C1 C2 -58.8(10)
C9 Fe1 C1 C2 175.0(6)
C7 Fe1 C1 C5 163.5(4)
C10 Fe1 C1 C5 83.7(5)
C6 Fe1 C1 C5 124.2(5)
C2 Fe1 C1 C5 -116.9(6)
C3 Fe1 C1 C5 -80.7(5)
C4 Fe1 C1 C5 -37.4(5)
C8 Fe1 C1 C5 -175.7(8)
C9 Fe1 C1 C5 58.2(8)
C7 Fe1 C1 Si4 39.3(5)
C5 Fe1 C1 Si4 -124.2(7)
C10 Fe1 C1 Si4 -40.5(5)
C6 Fe1 C1 Si4 0.0(5)
C2 Fe1 C1 Si4 118.9(7)
C3 Fe1 C1 Si4 155.1(5)
C4 Fe1 C1 Si4 -161.6(5)
C8 Fe1 C1 Si4 60.1(10)
C9 Fe1 C1 Si4 -66.1(9)
C5 C1 C2 C3 0.7(8)
Si4 C1 C2 C3 -168.6(5)
Fe1 C1 C2 C3 -58.6(5)
C5 C1 C2 Fe1 59.3(5)
Si4 C1 C2 Fe1 -110.0(5)
C7 Fe1 C2 C3 -120.3(5)
C5 Fe1 C2 C3 82.1(5)
C10 Fe1 C2 C3 165.7(7)
C6 Fe1 C2 C3 -163.1(5)
C1 Fe1 C2 C3 121.5(7)
C4 Fe1 C2 C3 37.9(5)
C8 Fe1 C2 C3 -79.9(6)
C9 Fe1 C2 C3 -50.4(14)
C7 Fe1 C2 C1 118.3(5)
C5 Fe1 C2 C1 -39.4(4)
C10 Fe1 C2 C1 44.2(9)
C6 Fe1 C2 C1 75.4(5)
C3 Fe1 C2 C1 -121.5(7)
C4 Fe1 C2 C1 -83.6(5)
C8 Fe1 C2 C1 158.6(4)
C9 Fe1 C2 C1 -171.9(11)
C1 C2 C3 C4 -1.3(9)
Fe1 C2 C3 C4 -59.6(5)
C1 C2 C3 Fe1 58.3(5)
C7 Fe1 C3 C2 77.5(6)
C5 Fe1 C3 C2 -81.4(5)
C10 Fe1 C3 C2 -156.0(11)
C6 Fe1 C3 C2 36.8(10)
C1 Fe1 C3 C2 -36.9(5)
C4 Fe1 C3 C2 -118.7(7)
C8 Fe1 C3 C2 121.5(5)
C9 Fe1 C3 C2 164.6(5)
C7 Fe1 C3 C4 -163.8(4)
C5 Fe1 C3 C4 37.3(4)
C10 Fe1 C3 C4 -37.3(14)
C6 Fe1 C3 C4 155.6(6)
C2 Fe1 C3 C4 118.7(7)
C1 Fe1 C3 C4 81.8(5)
C8 Fe1 C3 C4 -119.7(5)
C9 Fe1 C3 C4 -76.7(6)
C2 C3 C4 C5 1.4(9)
Fe1 C3 C4 C5 -58.0(5)
C2 C3 C4 Fe1 59.4(5)
C7 Fe1 C4 C3 40.5(11)
C5 Fe1 C4 C3 -120.3(7)
C10 Fe1 C4 C3 168.2(4)
C6 Fe1 C4 C3 -148.3(8)
C2 Fe1 C4 C3 -37.9(5)
C1 Fe1 C4 C3 -82.4(5)
C8 Fe1 C4 C3 81.4(6)
C9 Fe1 C4 C3 125.3(5)
C7 Fe1 C4 C5 160.8(8)
C10 Fe1 C4 C5 -71.6(6)
C6 Fe1 C4 C5 -28.1(11)
C2 Fe1 C4 C5 82.4(5)
C1 Fe1 C4 C5 37.9(5)
C3 Fe1 C4 C5 120.3(7)
C8 Fe1 C4 C5 -158.3(5)
C9 Fe1 C4 C5 -114.4(5)
C3 C4 C5 C1 -1.0(9)
Fe1 C4 C5 C1 -59.6(5)
C3 C4 C5 Fe1 58.6(5)
C2 C1 C5 C4 0.2(8)
Si4 C1 C5 C4 168.8(5)
Fe1 C1 C5 C4 59.9(5)
C2 C1 C5 Fe1 -59.7(5)
Si4 C1 C5 Fe1 108.9(6)
C7 Fe1 C5 C4 -161.1(8)
C10 Fe1 C5 C4 127.1(5)
C6 Fe1 C5 C4 169.3(5)
C2 Fe1 C5 C4 -80.5(5)
C1 Fe1 C5 C4 -119.8(7)
C3 Fe1 C5 C4 -37.0(5)
C8 Fe1 C5 C4 56.1(11)
C9 Fe1 C5 C4 86.0(6)
C7 Fe1 C5 C1 -41.3(11)
C10 Fe1 C5 C1 -113.1(4)
C6 Fe1 C5 C1 -71.0(5)
C2 Fe1 C5 C1 39.2(4)
C3 Fe1 C5 C1 82.8(5)
C4 Fe1 C5 C1 119.8(7)
C8 Fe1 C5 C1 175.9(8)
C9 Fe1 C5 C1 -154.2(4)
Si2 Si1 C6 C7 35.6(7)
Si3 Si1 C6 C7 147.2(6)
Si4 Si1 C6 C7 -85.7(6)
Si2 Si1 C6 C10 -157.8(6)
Si3 Si1 C6 C10 -46.1(6)
Si4 Si1 C6 C10 81.0(6)
Si2 Si1 C6 Fe1 119.3(3)
Si3 Si1 C6 Fe1 -129.1(3)
Si4 Si1 C6 Fe1 -1.9(4)
C5 Fe1 C6 C7 163.8(4)
C10 Fe1 C6 C7 -117.4(6)
C2 Fe1 C6 C7 83.4(5)
C1 Fe1 C6 C7 124.1(4)
C3 Fe1 C6 C7 57.3(8)
C4 Fe1 C6 C7 -175.1(8)
C8 Fe1 C6 C7 -37.2(4)
C9 Fe1 C6 C7 -81.2(5)
C7 Fe1 C6 C10 117.4(6)
C5 Fe1 C6 C10 -78.8(5)
C2 Fe1 C6 C10 -159.3(4)
C1 Fe1 C6 C10 -118.6(5)
C3 Fe1 C6 C10 174.7(7)
C4 Fe1 C6 C10 -57.8(10)
C8 Fe1 C6 C10 80.1(5)
C9 Fe1 C6 C10 36.2(4)
C7 Fe1 C6 Si1 -122.7(6)
C5 Fe1 C6 Si1 41.2(5)
C10 Fe1 C6 Si1 120.0(6)
C2 Fe1 C6 Si1 -39.3(5)
C1 Fe1 C6 Si1 1.4(4)
C3 Fe1 C6 Si1 -65.3(9)
C4 Fe1 C6 Si1 62.2(10)
C8 Fe1 C6 Si1 -159.9(5)
C9 Fe1 C6 Si1 156.1(5)
C10 C6 C7 C8 0.2(8)
Si1 C6 C7 C8 169.0(5)
Fe1 C6 C7 C8 60.0(5)
C10 C6 C7 Fe1 -59.8(5)
Si1 C6 C7 Fe1 108.9(6)
C5 Fe1 C7 C8 -160.2(8)
C10 Fe1 C7 C8 -81.1(5)
C6 Fe1 C7 C8 -120.0(6)
C2 Fe1 C7 C8 126.5(5)
C1 Fe1 C7 C8 169.2(4)
C3 Fe1 C7 C8 85.2(5)
C4 Fe1 C7 C8 55.4(10)
C9 Fe1 C7 C8 -37.7(5)
C5 Fe1 C7 C6 -40.2(10)
C10 Fe1 C7 C6 38.9(4)
C2 Fe1 C7 C6 -113.4(4)
C1 Fe1 C7 C6 -70.8(5)
C3 Fe1 C7 C6 -154.8(4)
C4 Fe1 C7 C6 175.5(8)
C8 Fe1 C7 C6 120.0(6)
C9 Fe1 C7 C6 82.3(5)
C6 C7 C8 C9 -0.5(9)
Fe1 C7 C8 C9 59.0(5)
C6 C7 C8 Fe1 -59.5(5)
C5 Fe1 C8 C7 160.0(8)
C10 Fe1 C8 C7 81.7(5)
C6 Fe1 C8 C7 37.5(4)
C2 Fe1 C8 C7 -72.1(5)
C1 Fe1 C8 C7 -27.9(11)
C3 Fe1 C8 C7 -115.2(5)
C4 Fe1 C8 C7 -158.6(5)
C9 Fe1 C8 C7 119.6(6)
C7 Fe1 C8 C9 -119.6(6)
C5 Fe1 C8 C9 40.4(11)
C10 Fe1 C8 C9 -37.8(4)
C6 Fe1 C8 C9 -82.1(5)
C2 Fe1 C8 C9 168.3(4)
C1 Fe1 C8 C9 -147.5(8)
C3 Fe1 C8 C9 125.2(5)
C4 Fe1 C8 C9 81.9(6)
C7 C8 C9 C10 0.5(8)
Fe1 C8 C9 C10 58.7(5)
C7 C8 C9 Fe1 -58.2(5)
C7 Fe1 C9 C10 -80.9(5)
C5 Fe1 C9 C10 77.7(5)
C6 Fe1 C9 C10 -36.9(5)
C2 Fe1 C9 C10 -155.9(11)
C1 Fe1 C9 C10 36.4(9)
C3 Fe1 C9 C10 164.5(5)
C4 Fe1 C9 C10 122.0(5)
C8 Fe1 C9 C10 -118.4(6)
C7 Fe1 C9 C8 37.5(4)
C5 Fe1 C9 C8 -163.9(4)
C10 Fe1 C9 C8 118.4(6)
C6 Fe1 C9 C8 81.6(5)
C2 Fe1 C9 C8 -37.4(14)
C1 Fe1 C9 C8 154.8(6)
C3 Fe1 C9 C8 -77.1(6)
C4 Fe1 C9 C8 -119.6(5)
C8 C9 C10 C6 -0.4(8)
Fe1 C9 C10 C6 58.7(5)
C8 C9 C10 Fe1 -59.1(5)
C7 C6 C10 C9 0.1(8)
Si1 C6 C10 C9 -169.0(5)
Fe1 C6 C10 C9 -59.6(5)
C7 C6 C10 Fe1 59.6(5)
Si1 C6 C10 Fe1 -109.4(5)
C7 Fe1 C10 C9 82.5(5)
C5 Fe1 C10 C9 -119.7(5)
C6 Fe1 C10 C9 121.4(7)
C2 Fe1 C10 C9 165.8(7)
C1 Fe1 C10 C9 -163.0(5)
C3 Fe1 C10 C9 -50.3(14)
C4 Fe1 C10 C9 -79.4(6)
C8 Fe1 C10 C9 38.4(5)
C7 Fe1 C10 C6 -38.9(4)
C5 Fe1 C10 C6 118.9(4)
C2 Fe1 C10 C6 44.4(9)
C1 Fe1 C10 C6 75.6(5)
C3 Fe1 C10 C6 -171.6(11)
C4 Fe1 C10 C6 159.2(4)
C8 Fe1 C10 C6 -82.9(5)
C9 Fe1 C10 C6 -121.4(7)
Si12 Si10 C23 C27 -179.3(6)
Si11 Si10 C23 C27 -63.2(7)
Si7 Si10 C23 C27 57.0(6)
Si12 Si10 C23 C24 17.4(7)
Si11 Si10 C23 C24 133.5(6)
Si7 Si10 C23 C24 -106.3(6)
Si12 Si10 C23 Fe2 99.5(3)
Si11 Si10 C23 Fe2 -144.4(3)
Si7 Si10 C23 Fe2 -24.2(4)
C29 Fe2 C23 C27 -152.9(4)
C32 Fe2 C23 C27 -74.0(5)
C24 Fe2 C23 C27 116.4(6)
C28 Fe2 C23 C27 -110.0(4)
C30 Fe2 C23 C27 178.0(5)
C31 Fe2 C23 C27 -65.3(17)
C25 Fe2 C23 C27 80.2(5)
C26 Fe2 C23 C27 36.7(4)
C27 Fe2 C23 C24 -116.4(6)
C29 Fe2 C23 C24 90.7(5)
C32 Fe2 C23 C24 169.5(4)
C28 Fe2 C23 C24 133.6(4)
C30 Fe2 C23 C24 61.5(7)
C31 Fe2 C23 C24 178.3(14)
C25 Fe2 C23 C24 -36.2(4)
C26 Fe2 C23 C24 -79.7(5)
C27 Fe2 C23 Si10 121.4(6)
C29 Fe2 C23 Si10 -31.5(5)
C32 Fe2 C23 Si10 47.4(5)
C24 Fe2 C23 Si10 -122.2(6)
C28 Fe2 C23 Si10 11.4(4)
C30 Fe2 C23 Si10 -60.6(7)
C31 Fe2 C23 Si10 56.1(17)
C25 Fe2 C23 Si10 -158.4(5)
C26 Fe2 C23 Si10 158.1(5)
C27 C23 C24 C25 -1.5(8)
Si10 C23 C24 C25 164.6(6)
Fe2 C23 C24 C25 58.7(5)
C27 C23 C24 Fe2 -60.2(5)
Si10 C23 C24 Fe2 105.9(6)
C27 Fe2 C24 C25 -81.9(5)
C29 Fe2 C24 C25 134.5(5)
C23 Fe2 C24 C25 -121.5(7)
C32 Fe2 C24 C25 -160.2(13)
C28 Fe2 C24 C25 175.8(5)
C30 Fe2 C24 C25 91.7(5)
C31 Fe2 C24 C25 59.2(8)
C26 Fe2 C24 C25 -38.0(5)
C27 Fe2 C24 C23 39.6(4)
C29 Fe2 C24 C23 -104.0(5)
C32 Fe2 C24 C23 -38.7(15)
C28 Fe2 C24 C23 -62.7(5)
C30 Fe2 C24 C23 -146.9(4)
C31 Fe2 C24 C23 -179.3(6)
C25 Fe2 C24 C23 121.5(7)
C26 Fe2 C24 C23 83.5(5)
C23 C24 C25 C26 1.5(9)
Fe2 C24 C25 C26 59.5(6)
C23 C24 C25 Fe2 -58.0(5)
C27 Fe2 C25 C24 81.2(5)
C29 Fe2 C25 C24 -64.4(6)
C23 Fe2 C25 C24 36.8(5)
C32 Fe2 C25 C24 170.6(6)
C28 Fe2 C25 C24 -15.2(17)
C30 Fe2 C25 C24 -107.1(5)
C31 Fe2 C25 C24 -150.8(5)
C26 Fe2 C25 C24 118.9(7)
C27 Fe2 C25 C26 -37.6(5)
C29 Fe2 C25 C26 176.8(5)
C23 Fe2 C25 C26 -82.0(5)
C32 Fe2 C25 C26 51.7(9)
C24 Fe2 C25 C26 -118.9(7)
C28 Fe2 C25 C26 -134.0(14)
C30 Fe2 C25 C26 134.1(5)
C31 Fe2 C25 C26 90.3(5)
C24 C25 C26 C27 -0.9(9)
Fe2 C25 C26 C27 58.2(5)
C24 C25 C26 Fe2 -59.1(5)
C29 Fe2 C26 C27 -135.3(19)
C23 Fe2 C26 C27 -37.3(4)
C32 Fe2 C26 C27 85.7(5)
C24 Fe2 C26 C27 -81.6(5)
C28 Fe2 C26 C27 43.6(8)
C30 Fe2 C26 C27 171.6(5)
C31 Fe2 C26 C27 130.3(5)
C25 Fe2 C26 C27 -119.3(7)
C27 Fe2 C26 C25 119.3(7)
C29 Fe2 C26 C25 -16(2)
C23 Fe2 C26 C25 82.1(5)
C32 Fe2 C26 C25 -155.0(4)
C24 Fe2 C26 C25 37.8(4)
C28 Fe2 C26 C25 163.0(5)
C30 Fe2 C26 C25 -69.0(6)
C31 Fe2 C26 C25 -110.4(5)
C25 C26 C27 C23 0.0(9)
Fe2 C26 C27 C23 58.9(5)
C25 C26 C27 Fe2 -58.9(6)
C24 C23 C27 C26 0.9(8)
Si10 C23 C27 C26 -165.3(5)
Fe2 C23 C27 C26 -59.7(5)
C24 C23 C27 Fe2 60.6(5)
Si10 C23 C27 Fe2 -105.6(6)
C29 Fe2 C27 C26 168.9(5)
C23 Fe2 C27 C26 120.7(6)
C32 Fe2 C27 C26 -112.4(5)
C24 Fe2 C27 C26 81.3(5)
C28 Fe2 C27 C26 -156.1(5)
C30 Fe2 C27 C26 -51(2)
C31 Fe2 C27 C26 -73.8(6)
C25 Fe2 C27 C26 37.6(5)
C29 Fe2 C27 C23 48.1(7)
C32 Fe2 C27 C23 126.9(4)
C24 Fe2 C27 C23 -39.4(4)
C28 Fe2 C27 C23 83.2(5)
C30 Fe2 C27 C23 -172(2)
C31 Fe2 C27 C23 165.4(4)
C25 Fe2 C27 C23 -83.1(5)
C26 Fe2 C27 C23 -120.7(6)
Si9 Si7 C28 C32 16.8(7)
Si8 Si7 C28 C32 132.5(6)
Si10 Si7 C28 C32 -106.3(7)
Si9 Si7 C28 C29 178.8(6)
Si8 Si7 C28 C29 -65.5(7)
Si10 Si7 C28 C29 55.7(7)
Si9 Si7 C28 Fe2 98.6(4)
Si8 Si7 C28 Fe2 -145.7(3)
Si10 Si7 C28 Fe2 -24.5(4)
C27 Fe2 C28 C32 92.9(5)
C29 Fe2 C28 C32 -116.4(6)
C23 Fe2 C28 C32 135.1(4)
C24 Fe2 C28 C32 171.8(4)
C30 Fe2 C28 C32 -79.1(5)
C31 Fe2 C28 C32 -36.1(4)
C25 Fe2 C28 C32 -175.9(13)
C26 Fe2 C28 C32 63.8(7)
C27 Fe2 C28 C29 -150.6(4)
C23 Fe2 C28 C29 -108.5(4)
C32 Fe2 C28 C29 116.4(6)
C24 Fe2 C28 C29 -71.7(5)
C30 Fe2 C28 C29 37.3(4)
C31 Fe2 C28 C29 80.3(5)
C25 Fe2 C28 C29 -59.4(15)
C26 Fe2 C28 C29 -179.7(5)
C27 Fe2 C28 Si7 -30.2(5)
C29 Fe2 C28 Si7 120.5(6)
C23 Fe2 C28 Si7 12.0(5)
C32 Fe2 C28 Si7 -123.1(6)
C24 Fe2 C28 Si7 48.8(6)
C30 Fe2 C28 Si7 157.8(5)
C31 Fe2 C28 Si7 -159.2(5)
C25 Fe2 C28 Si7 61.1(16)
C26 Fe2 C28 Si7 -59.3(7)
C32 C28 C29 C30 0.1(8)
Si7 C28 C29 C30 -165.2(5)
Fe2 C28 C29 C30 -59.7(5)
C32 C28 C29 Fe2 59.9(5)
Si7 C28 C29 Fe2 -105.5(6)
C27 Fe2 C29 C30 172.5(5)
C23 Fe2 C29 C30 -155.7(4)
C32 Fe2 C29 C30 80.6(5)
C24 Fe2 C29 C30 -112.3(5)
C28 Fe2 C29 C30 119.8(6)
C31 Fe2 C29 C30 37.0(4)
C25 Fe2 C29 C30 -74.7(6)
C26 Fe2 C29 C30 -61(2)
C27 Fe2 C29 C28 52.7(7)
C23 Fe2 C29 C28 84.6(5)
C32 Fe2 C29 C28 -39.2(4)
C24 Fe2 C29 C28 127.9(4)
C30 Fe2 C29 C28 -119.8(6)
C31 Fe2 C29 C28 -82.8(5)
C25 Fe2 C29 C28 165.5(4)
C26 Fe2 C29 C28 179(34)
C28 C29 C30 C31 0.2(9)
Fe2 C29 C30 C31 -59.1(6)
C28 C29 C30 Fe2 59.4(5)
C27 Fe2 C30 C31 -26(2)
C29 Fe2 C30 C31 119.9(7)
C23 Fe2 C30 C31 163.6(5)
C32 Fe2 C30 C31 37.7(5)
C24 Fe2 C30 C31 -155.9(4)
C28 Fe2 C30 C31 81.8(5)
C25 Fe2 C30 C31 -111.9(5)
C26 Fe2 C30 C31 -71.1(6)
C27 Fe2 C30 C29 -146(2)
C23 Fe2 C30 C29 43.8(7)
C32 Fe2 C30 C29 -82.2(5)
C24 Fe2 C30 C29 84.3(5)
C28 Fe2 C30 C29 -38.1(4)
C31 Fe2 C30 C29 -119.9(7)
C25 Fe2 C30 C29 128.3(5)
C26 Fe2 C30 C29 169.0(5)
C29 C30 C31 C32 -0.5(9)
Fe2 C30 C31 C32 -58.8(5)
C29 C30 C31 Fe2 58.3(5)
C27 Fe2 C31 C30 175.3(4)
C29 Fe2 C31 C30 -37.7(5)
C23 Fe2 C31 C30 -129.9(15)
C32 Fe2 C31 C30 -119.2(7)
C24 Fe2 C31 C30 47.8(8)
C28 Fe2 C31 C30 -82.6(5)
C25 Fe2 C31 C30 87.9(5)
C26 Fe2 C31 C30 132.7(5)
C27 Fe2 C31 C32 -65.4(6)
C29 Fe2 C31 C32 81.6(5)
C23 Fe2 C31 C32 -10.7(18)
C24 Fe2 C31 C32 167.1(6)
C28 Fe2 C31 C32 36.6(5)
C30 Fe2 C31 C32 119.2(7)
C25 Fe2 C31 C32 -152.9(5)
C26 Fe2 C31 C32 -108.1(5)
C30 C31 C32 C28 0.6(9)
Fe2 C31 C32 C28 -58.6(5)
C30 C31 C32 Fe2 59.2(5)
C29 C28 C32 C31 -0.5(8)
Si7 C28 C32 C31 164.5(6)
Fe2 C28 C32 C31 59.0(6)
C29 C28 C32 Fe2 -59.4(5)
Si7 C28 C32 Fe2 105.5(6)
C27 Fe2 C32 C31 135.2(5)
C29 Fe2 C32 C31 -81.7(5)
C23 Fe2 C32 C31 177.3(5)
C24 Fe2 C32 C31 -151.3(13)
C28 Fe2 C32 C31 -121.7(7)
C30 Fe2 C32 C31 -37.4(5)
C25 Fe2 C32 C31 56.4(9)
C26 Fe2 C32 C31 92.0(5)
C27 Fe2 C32 C28 -103.1(5)
C29 Fe2 C32 C28 40.0(4)
C23 Fe2 C32 C28 -61.1(6)
C24 Fe2 C32 C28 -29.6(15)
C30 Fe2 C32 C28 84.2(5)
C31 Fe2 C32 C28 121.7(7)
C25 Fe2 C32 C28 178.1(6)
C26 Fe2 C32 C28 -146.3(4)
Si14 Si13 C45 C46 19.1(8)
Si15 Si13 C45 C46 135.1(7)
Si16 Si13 C45 C46 -101.7(7)
Si14 Si13 C45 C49 -176.3(6)
Si15 Si13 C45 C49 -60.4(7)
Si16 Si13 C45 C49 62.8(6)
Si14 Si13 C45 Fe3 102.4(4)
Si15 Si13 C45 Fe3 -141.7(3)
Si16 Si13 C45 Fe3 -18.5(4)
C50 Fe3 C45 C46 132.3(5)
C54 Fe3 C45 C46 90.6(5)
C49 Fe3 C45 C46 -117.0(7)
C51 Fe3 C45 C46 169.8(5)
C47 Fe3 C45 C46 -37.4(5)
C48 Fe3 C45 C46 -80.4(6)
C53 Fe3 C45 C46 62.9(8)
C52 Fe3 C45 C46 -177.5(12)
C50 Fe3 C45 C49 -110.7(5)
C54 Fe3 C45 C49 -152.4(5)
C46 Fe3 C45 C49 117.0(7)
C51 Fe3 C45 C49 -73.2(6)
C47 Fe3 C45 C49 79.6(5)
C48 Fe3 C45 C49 36.6(5)
C53 Fe3 C45 C49 179.9(6)
C52 Fe3 C45 C49 -60.5(14)
C50 Fe3 C45 Si13 8.2(5)
C54 Fe3 C45 Si13 -33.5(5)
C46 Fe3 C45 Si13 -124.1(7)
C49 Fe3 C45 Si13 118.9(7)
C51 Fe3 C45 Si13 45.7(6)
C47 Fe3 C45 Si13 -161.5(6)
C48 Fe3 C45 Si13 155.5(6)
C53 Fe3 C45 Si13 -61.2(8)
C52 Fe3 C45 Si13 58.4(15)
C49 C45 C46 C47 -0.1(9)
Si13 C45 C46 C47 166.6(6)
Fe3 C45 C46 C47 59.6(6)
C49 C45 C46 Fe3 -59.8(5)
Si13 C45 C46 Fe3 107.0(6)
C50 Fe3 C46 C45 -63.4(6)
C54 Fe3 C46 C45 -105.4(5)
C49 Fe3 C46 C45 39.6(5)
C51 Fe3 C46 C45 -32.4(16)
C47 Fe3 C46 C45 119.9(8)
C48 Fe3 C46 C45 83.1(5)
C53 Fe3 C46 C45 -147.9(5)
C52 Fe3 C46 C45 178.7(7)
C50 Fe3 C46 C47 176.7(5)
C54 Fe3 C46 C47 134.7(5)
C49 Fe3 C46 C47 -80.3(6)
C51 Fe3 C46 C47 -152.3(12)
C45 Fe3 C46 C47 -119.9(8)
C48 Fe3 C46 C47 -36.8(5)
C53 Fe3 C46 C47 92.2(6)
C52 Fe3 C46 C47 58.7(10)
C45 C46 C47 C48 -0.3(9)
Fe3 C46 C47 C48 59.3(6)
C45 C46 C47 Fe3 -59.6(6)
C50 Fe3 C47 C48 -131.6(13)
C54 Fe3 C47 C48 174.2(5)
C46 Fe3 C47 C48 -120.0(7)
C49 Fe3 C47 C48 -37.7(5)
C51 Fe3 C47 C48 44.5(9)
C45 Fe3 C47 C48 -82.7(5)
C53 Fe3 C47 C48 131.0(5)
C52 Fe3 C47 C48 86.8(6)
C50 Fe3 C47 C46 -11.6(17)
C54 Fe3 C47 C46 -65.8(7)
C49 Fe3 C47 C46 82.3(6)
C51 Fe3 C47 C46 164.5(6)
C45 Fe3 C47 C46 37.3(5)
C48 Fe3 C47 C46 120.0(7)
C53 Fe3 C47 C46 -109.0(6)
C52 Fe3 C47 C46 -153.2(5)
C46 C47 C48 C49 0.6(9)
Fe3 C47 C48 C49 59.1(6)
C46 C47 C48 Fe3 -58.5(6)
C50 Fe3 C48 C47 161.2(5)
C54 Fe3 C48 C47 -29(2)
C46 Fe3 C48 C47 37.5(5)
C49 Fe3 C48 C47 119.0(7)
C51 Fe3 C48 C47 -158.4(5)
C45 Fe3 C48 C47 81.2(5)
C53 Fe3 C48 C47 -73.4(7)
C52 Fe3 C48 C47 -113.7(5)
C50 Fe3 C48 C49 42.2(8)
C54 Fe3 C48 C49 -148(2)
C46 Fe3 C48 C49 -81.5(6)
C51 Fe3 C48 C49 82.6(6)
C45 Fe3 C48 C49 -37.8(5)
C47 Fe3 C48 C49 -119.0(7)
C53 Fe3 C48 C49 167.6(5)
C52 Fe3 C48 C49 127.3(5)
C47 C48 C49 C45 -0.7(9)
Fe3 C48 C49 C45 58.7(5)
C47 C48 C49 Fe3 -59.4(6)
C46 C45 C49 C48 0.5(9)
Si13 C45 C49 C48 -167.0(6)
Fe3 C45 C49 C48 -59.4(5)
C46 C45 C49 Fe3 59.9(5)
Si13 C45 C49 Fe3 -107.6(5)
C50 Fe3 C49 C48 -157.0(5)
C54 Fe3 C49 C48 171.6(6)
C46 Fe3 C49 C48 81.7(6)
C51 Fe3 C49 C48 -113.7(6)
C45 Fe3 C49 C48 120.4(7)
C47 Fe3 C49 C48 37.5(5)
C53 Fe3 C49 C48 -59(2)
C52 Fe3 C49 C48 -75.6(7)
C50 Fe3 C49 C45 82.7(5)
C54 Fe3 C49 C45 51.2(8)
C46 Fe3 C49 C45 -38.7(4)
C51 Fe3 C49 C45 125.9(5)
C47 Fe3 C49 C45 -82.9(5)
C48 Fe3 C49 C45 -120.4(7)
C53 Fe3 C49 C45 -180(34)
C52 Fe3 C49 C45 164.0(4)
Si18 Si16 C50 C54 -60.2(7)
Si17 Si16 C50 C54 -172.5(6)
Si13 Si16 C50 C54 63.8(7)
Si18 Si16 C50 C51 132.5(6)
Si17 Si16 C50 C51 20.2(7)
Si13 Si16 C50 C51 -103.5(6)
Si18 Si16 C50 Fe3 -143.6(3)
Si17 Si16 C50 Fe3 104.1(3)
Si13 Si16 C50 Fe3 -19.6(4)
C46 Fe3 C50 C54 -75.5(6)
C49 Fe3 C50 C54 -154.4(5)
C51 Fe3 C50 C54 116.7(6)
C45 Fe3 C50 C54 -112.0(5)
C47 Fe3 C50 C54 -66.1(15)
C48 Fe3 C50 C54 177.5(6)
C53 Fe3 C50 C54 36.7(5)
C52 Fe3 C50 C54 79.5(5)
C54 Fe3 C50 C51 -116.7(6)
C46 Fe3 C50 C51 167.9(5)
C49 Fe3 C50 C51 88.9(5)
C45 Fe3 C50 C51 131.3(5)
C47 Fe3 C50 C51 177.2(13)
C48 Fe3 C50 C51 60.8(7)
C53 Fe3 C50 C51 -80.0(5)
C52 Fe3 C50 C51 -37.2(4)
C54 Fe3 C50 Si16 122.1(6)
C46 Fe3 C50 Si16 46.6(6)
C49 Fe3 C50 Si16 -32.3(5)
C51 Fe3 C50 Si16 -121.2(6)
C45 Fe3 C50 Si16 10.1(5)
C47 Fe3 C50 Si16 56.0(16)
C48 Fe3 C50 Si16 -60.4(7)
C53 Fe3 C50 Si16 158.7(5)
C52 Fe3 C50 Si16 -158.5(5)
C54 C50 C51 C52 -1.3(8)
Si16 C50 C51 C52 168.1(5)
Fe3 C50 C51 C52 59.3(5)
C54 C50 C51 Fe3 -60.6(5)
Si16 C50 C51 Fe3 108.8(6)
C50 Fe3 C51 C52 -120.0(6)
C54 Fe3 C51 C52 -80.7(5)
C46 Fe3 C51 C52 -159.3(12)
C49 Fe3 C51 C52 133.8(5)
C45 Fe3 C51 C52 175.3(5)
C47 Fe3 C51 C52 61.4(9)
C48 Fe3 C51 C52 92.0(5)
C53 Fe3 C51 C52 -37.0(5)
C54 Fe3 C51 C50 39.3(4)
C46 Fe3 C51 C50 -39.3(15)
C49 Fe3 C51 C50 -106.2(4)
C45 Fe3 C51 C50 -64.7(5)
C47 Fe3 C51 C50 -178.6(6)
C48 Fe3 C51 C50 -148.1(4)
C53 Fe3 C51 C50 82.9(5)
C52 Fe3 C51 C50 120.0(6)
C50 C51 C52 C53 0.9(8)
Fe3 C51 C52 C53 59.2(5)
C50 C51 C52 Fe3 -58.2(5)
C50 Fe3 C52 C53 -81.8(5)
C54 Fe3 C52 C53 -37.4(5)
C46 Fe3 C52 C53 48.4(9)
C49 Fe3 C52 C53 175.4(5)
C51 Fe3 C52 C53 -119.4(7)
C45 Fe3 C52 C53 -135.3(12)
C47 Fe3 C52 C53 89.4(6)
C48 Fe3 C52 C53 133.1(5)
C50 Fe3 C52 C51 37.6(5)
C54 Fe3 C52 C51 81.9(5)
C46 Fe3 C52 C51 167.8(7)
C49 Fe3 C52 C51 -65.2(6)
C45 Fe3 C52 C51 -15.9(15)
C47 Fe3 C52 C51 -151.2(5)
C48 Fe3 C52 C51 -107.5(5)
C53 Fe3 C52 C51 119.4(7)
C51 C52 C53 C54 -0.1(9)
Fe3 C52 C53 C54 58.5(5)
C51 C52 C53 Fe3 -58.6(5)
C50 Fe3 C53 C52 82.3(5)
C54 Fe3 C53 C52 119.6(7)
C46 Fe3 C53 C52 -157.3(5)
C49 Fe3 C53 C52 -20(2)
C51 Fe3 C53 C52 37.9(5)
C45 Fe3 C53 C52 160.9(6)
C47 Fe3 C53 C52 -112.0(5)
C48 Fe3 C53 C52 -69.8(7)
C50 Fe3 C53 C54 -37.4(5)
C46 Fe3 C53 C54 83.1(6)
C49 Fe3 C53 C54 -139.2(18)
C51 Fe3 C53 C54 -81.8(5)
C45 Fe3 C53 C54 41.2(8)
C47 Fe3 C53 C54 128.4(5)
C48 Fe3 C53 C54 170.6(5)
C52 Fe3 C53 C54 -119.6(7)
C52 C53 C54 C50 -0.7(9)
Fe3 C53 C54 C50 58.8(5)
C52 C53 C54 Fe3 -59.5(6)
C51 C50 C54 C53 1.3(8)
Si16 C50 C54 C53 -168.0(6)
Fe3 C50 C54 C53 -59.8(6)
C51 C50 C54 Fe3 61.1(5)
Si16 C50 C54 Fe3 -108.2(6)
C50 Fe3 C54 C53 120.5(7)
C46 Fe3 C54 C53 -114.9(5)
C49 Fe3 C54 C53 167.5(6)
C51 Fe3 C54 C53 81.2(5)
C45 Fe3 C54 C53 -158.1(5)
C47 Fe3 C54 C53 -76.1(6)
C48 Fe3 C54 C53 -51(2)
C52 Fe3 C54 C53 37.0(5)
C46 Fe3 C54 C50 124.6(5)
C49 Fe3 C54 C50 47.0(8)
C51 Fe3 C54 C50 -39.3(4)
C45 Fe3 C54 C50 81.4(5)
C47 Fe3 C54 C50 163.4(5)
C48 Fe3 C54 C50 -171(2)
C53 Fe3 C54 C50 -120.5(7)
C52 Fe3 C54 C50 -83.5(5)
Si20 Si19 C67 C71 133.1(6)
Si22 Si19 C67 C71 -104.9(6)
Si21 Si19 C67 C71 17.2(7)
Si20 Si19 C67 C68 -65.0(6)
Si22 Si19 C67 C68 57.0(6)
Si21 Si19 C67 C68 179.1(6)
Si20 Si19 C67 Fe4 -145.0(3)
Si22 Si19 C67 Fe4 -23.0(4)
Si21 Si19 C67 Fe4 99.1(3)
C72 Fe4 C67 C71 133.2(4)
C76 Fe4 C67 C71 90.9(5)
C68 Fe4 C67 C71 -117.4(6)
C73 Fe4 C67 C71 170.4(4)
C75 Fe4 C67 C71 61.8(7)
C74 Fe4 C67 C71 -179(33)
C69 Fe4 C67 C71 -80.2(5)
C70 Fe4 C67 C71 -37.0(4)
C72 Fe4 C67 C68 -109.4(4)
C76 Fe4 C67 C68 -151.7(4)
C73 Fe4 C67 C68 -72.1(5)
C71 Fe4 C67 C68 117.4(6)
C75 Fe4 C67 C68 179.2(5)
C74 Fe4 C67 C68 -61.6(14)
C69 Fe4 C67 C68 37.3(4)
C70 Fe4 C67 C68 80.4(5)
C72 Fe4 C67 Si19 10.4(4)
C76 Fe4 C67 Si19 -31.9(5)
C68 Fe4 C67 Si19 119.8(6)
C73 Fe4 C67 Si19 47.6(5)
C71 Fe4 C67 Si19 -122.8(6)
C75 Fe4 C67 Si19 -61.0(7)
C74 Fe4 C67 Si19 58.2(15)
C69 Fe4 C67 Si19 157.0(5)
C70 Fe4 C67 Si19 -159.8(5)
C71 C67 C68 C69 -0.2(8)
Si19 C67 C68 C69 -165.3(5)
Fe4 C67 C68 C69 -59.9(5)
C71 C67 C68 Fe4 59.7(5)
Si19 C67 C68 Fe4 -105.4(5)
C72 Fe4 C68 C69 -156.4(5)
C76 Fe4 C68 C69 170.7(5)
C73 Fe4 C68 C69 -112.8(5)
C71 Fe4 C68 C69 81.0(5)
C67 Fe4 C68 C69 119.5(6)
C75 Fe4 C68 C69 -58(2)
C74 Fe4 C68 C69 -75.3(6)
C70 Fe4 C68 C69 37.6(5)
C72 Fe4 C68 C67 84.1(5)
C76 Fe4 C68 C67 51.2(7)
C73 Fe4 C68 C67 127.8(4)
C71 Fe4 C68 C67 -38.5(4)
C75 Fe4 C68 C67 -177.4(19)
C74 Fe4 C68 C67 165.2(4)
C69 Fe4 C68 C67 -119.5(6)
C70 Fe4 C68 C67 -81.9(5)
C67 C68 C69 C70 -0.4(9)
Fe4 C68 C69 C70 -59.8(5)
C67 C68 C69 Fe4 59.4(5)
C72 Fe4 C69 C70 161.9(5)
C76 Fe4 C69 C70 -23(2)
C68 Fe4 C69 C70 118.9(7)
C73 Fe4 C69 C70 -157.2(5)
C71 Fe4 C69 C70 36.7(5)
C67 Fe4 C69 C70 80.5(5)
C75 Fe4 C69 C70 -72.0(6)
C74 Fe4 C69 C70 -113.0(5)
C72 Fe4 C69 C68 43.0(8)
C76 Fe4 C69 C68 -142(2)
C73 Fe4 C69 C68 84.0(5)
C71 Fe4 C69 C68 -82.2(5)
C67 Fe4 C69 C68 -38.4(4)
C75 Fe4 C69 C68 169.1(5)
C74 Fe4 C69 C68 128.1(5)
C70 Fe4 C69 C68 -118.9(7)
C68 C69 C70 C71 0.8(9)
Fe4 C69 C70 C71 -58.2(5)
C68 C69 C70 Fe4 59.0(5)
C72 Fe4 C70 C71 -10.3(16)
C76 Fe4 C70 C71 -63.7(6)
C68 Fe4 C70 C71 82.8(5)
C73 Fe4 C70 C71 167.1(6)
C67 Fe4 C70 C71 37.5(4)
C75 Fe4 C70 C71 -107.2(5)
C74 Fe4 C70 C71 -151.6(4)
C69 Fe4 C70 C71 120.8(7)
C72 Fe4 C70 C69 -131.1(13)
C76 Fe4 C70 C69 175.5(5)
C68 Fe4 C70 C69 -38.0(5)
C73 Fe4 C70 C69 46.3(8)
C71 Fe4 C70 C69 -120.8(7)
C67 Fe4 C70 C69 -83.3(5)
C75 Fe4 C70 C69 132.0(5)
C74 Fe4 C70 C69 87.6(5)
C69 C70 C71 C67 -1.0(9)
Fe4 C70 C71 C67 -59.4(5)
C69 C70 C71 Fe4 58.5(5)
C68 C67 C71 C70 0.7(8)
Si19 C67 C71 C70 165.4(6)
Fe4 C67 C71 C70 59.8(5)
C68 C67 C71 Fe4 -59.1(5)
Si19 C67 C71 Fe4 105.5(6)
C72 Fe4 C71 C70 177.1(4)
C76 Fe4 C71 C70 135.7(5)
C68 Fe4 C71 C70 -80.4(5)
C73 Fe4 C71 C70 -153.6(12)
C67 Fe4 C71 C70 -119.9(6)
C75 Fe4 C71 C70 92.7(5)
C74 Fe4 C71 C70 59.6(8)
C69 Fe4 C71 C70 -36.6(5)
C72 Fe4 C71 C67 -63.0(5)
C76 Fe4 C71 C67 -104.4(4)
C68 Fe4 C71 C67 39.5(4)
C73 Fe4 C71 C67 -33.7(14)
C75 Fe4 C71 C67 -147.3(4)
C74 Fe4 C71 C67 179.5(6)
C69 Fe4 C71 C67 83.3(5)
C70 Fe4 C71 C67 119.9(6)
Si24 Si22 C72 C76 -179.1(6)
Si23 Si22 C72 C76 -65.2(7)
Si19 Si22 C72 C76 57.0(7)
Si24 Si22 C72 C73 17.4(7)
Si23 Si22 C72 C73 131.3(6)
Si19 Si22 C72 C73 -106.5(6)
Si24 Si22 C72 Fe4 99.7(3)
Si23 Si22 C72 Fe4 -146.4(3)
Si19 Si22 C72 Fe4 -24.2(4)
C68 Fe4 C72 C76 -152.5(4)
C73 Fe4 C72 C76 117.1(6)
C71 Fe4 C72 C76 -73.0(5)
C67 Fe4 C72 C76 -109.6(5)
C75 Fe4 C72 C76 37.3(4)
C74 Fe4 C72 C76 80.4(5)
C69 Fe4 C72 C76 178.8(5)
C70 Fe4 C72 C76 -64.7(15)
C76 Fe4 C72 C73 -117.1(6)
C68 Fe4 C72 C73 90.4(5)
C71 Fe4 C72 C73 169.8(4)
C67 Fe4 C72 C73 133.3(4)
C75 Fe4 C72 C73 -79.9(5)
C74 Fe4 C72 C73 -36.7(4)
C69 Fe4 C72 C73 61.7(7)
C70 Fe4 C72 C73 178.1(12)
C76 Fe4 C72 Si22 121.5(6)
C68 Fe4 C72 Si22 -31.0(5)
C73 Fe4 C72 Si22 -121.3(6)
C71 Fe4 C72 Si22 48.5(5)
C67 Fe4 C72 Si22 11.9(4)
C75 Fe4 C72 Si22 158.8(5)
C74 Fe4 C72 Si22 -158.1(5)
C69 Fe4 C72 Si22 -59.6(7)
C70 Fe4 C72 Si22 56.8(15)
C76 C72 C73 C74 -1.0(8)
Si22 C72 C73 C74 165.2(5)
Fe4 C72 C73 C74 59.1(5)
C76 C72 C73 Fe4 -60.1(5)
Si22 C72 C73 Fe4 106.1(6)
C72 Fe4 C73 C74 -120.3(6)
C76 Fe4 C73 C74 -81.1(5)
C68 Fe4 C73 C74 134.8(4)
C71 Fe4 C73 C74 -156.5(11)
C67 Fe4 C73 C74 176.4(4)
C75 Fe4 C73 C74 -37.0(4)
C69 Fe4 C73 C74 92.3(5)
C70 Fe4 C73 C74 60.6(8)
C76 Fe4 C73 C72 39.1(4)
C68 Fe4 C73 C72 -104.9(4)
C71 Fe4 C73 C72 -36.2(14)
C67 Fe4 C73 C72 -63.3(5)
C75 Fe4 C73 C72 83.2(5)
C74 Fe4 C73 C72 120.3(6)
C69 Fe4 C73 C72 -147.5(4)
C70 Fe4 C73 C72 -179.1(6)
C72 C73 C74 C75 1.1(9)
Fe4 C73 C74 C75 58.9(5)
C72 C73 C74 Fe4 -57.9(5)
C72 Fe4 C74 C73 37.7(4)
C76 Fe4 C74 C73 82.2(5)
C68 Fe4 C74 C73 -64.2(6)
C71 Fe4 C74 C73 168.4(6)
C67 Fe4 C74 C73 -13.1(15)
C75 Fe4 C74 C73 120.1(6)
C69 Fe4 C74 C73 -107.0(5)
C70 Fe4 C74 C73 -150.9(4)
C72 Fe4 C74 C75 -82.4(5)
C76 Fe4 C74 C75 -37.8(4)
C68 Fe4 C74 C75 175.7(5)
C73 Fe4 C74 C75 -120.1(6)
C71 Fe4 C74 C75 48.3(8)
C67 Fe4 C74 C75 -133.1(13)
C69 Fe4 C74 C75 133.0(5)
C70 Fe4 C74 C75 89.0(5)
C73 C74 C75 C76 -0.7(9)
Fe4 C74 C75 C76 57.9(5)
C73 C74 C75 Fe4 -58.6(5)
C72 Fe4 C75 C74 81.7(5)
C76 Fe4 C75 C74 119.4(7)
C68 Fe4 C75 C74 -20(2)
C73 Fe4 C75 C74 37.1(4)
C71 Fe4 C75 C74 -156.5(4)
C67 Fe4 C75 C74 162.8(5)
C69 Fe4 C75 C74 -70.4(6)
C70 Fe4 C75 C74 -112.1(5)
C72 Fe4 C75 C76 -37.7(4)
C68 Fe4 C75 C76 -139.9(19)
C73 Fe4 C75 C76 -82.3(5)
C71 Fe4 C75 C76 84.1(5)
C67 Fe4 C75 C76 43.4(8)
C74 Fe4 C75 C76 -119.4(7)
C69 Fe4 C75 C76 170.2(5)
C70 Fe4 C75 C76 128.5(5)
C74 C75 C76 C72 0.1(9)
Fe4 C75 C76 C72 59.2(5)
C74 C75 C76 Fe4 -59.1(5)
C73 C72 C76 C75 0.5(8)
Si22 C72 C76 C75 -165.6(5)
Fe4 C72 C76 C75 -60.2(5)
C73 C72 C76 Fe4 60.7(5)
Si22 C72 C76 Fe4 -105.4(6)
C72 Fe4 C76 C75 119.9(7)
C68 Fe4 C76 C75 169.4(5)
C73 Fe4 C76 C75 80.7(5)
C71 Fe4 C76 C75 -113.2(5)
C67 Fe4 C76 C75 -156.4(5)
C74 Fe4 C76 C75 37.3(5)
C69 Fe4 C76 C75 -56(2)
C70 Fe4 C76 C75 -75.9(6)
C68 Fe4 C76 C72 49.5(7)
C73 Fe4 C76 C72 -39.2(4)
C71 Fe4 C76 C72 126.8(4)
C67 Fe4 C76 C72 83.7(5)
C75 Fe4 C76 C72 -119.9(7)
C74 Fe4 C76 C72 -82.6(5)
C69 Fe4 C76 C72 -176(2)
C70 Fe4 C76 C72 164.2(5)
